data_4109607
loop_
_publ_author_name
'J\"urgen Stahl'
'Wolfgang Mohr'
'Laura de Quadras'
'Thomas B. Peters'
'James C. Bohling'
'Jos\'e Miguel Mart\'in-Alvarez'
'Gareth R. Owen'
'Frank Hampel'
'John A. Gladysz'

_publ_section_title
;
 sp Carbon Chains Surrounded by sp3 Carbon Double Helices:
 Coordination-Driven Self-Assembly of Wirelike Pt(C\\tbC)nPt Moieties That
 Are Spanned by Two P(CH2)mP Linkages
;
_journal_name_full 'Journal of the American Chemical Society'
_journal_page_first 8282
_journal_page_last 8295
_journal_paper_doi 10.1021/ja0716103
_journal_volume 129
_journal_year 2007
_chemical_formula_sum 'C108.67 H113.33 Cl1.33 F10 P4 Pt2'
_chemical_formula_weight 2170.65
_chemical_name_systematic
; 
 ? 
;
_space_group_IT_number 2
_symmetry_cell_setting triclinic
_symmetry_space_group_name_Hall '-P 1'
_symmetry_space_group_name_H-M 'P -1'
_atom_sites_solution_hydrogens geom
_atom_sites_solution_primary direct
_atom_sites_solution_secondary difmap
_audit_creation_method SHELXL-97
_cell_angle_alpha 89.0910(10)
_cell_angle_beta 82.5860(10)
_cell_angle_gamma 83.3660(10)
_cell_formula_units_Z 3
_cell_length_a 12.1498(3)
_cell_length_b 23.1843(6)
_cell_length_c 26.5928(8)
_cell_measurement_reflns_used 19422
_cell_measurement_temperature 173(2)
_cell_volume 7378.4(3)
_computing_cell_refinement DENZO-SMN
_computing_data_collection 'Nonius Collect'
_computing_data_reduction DENZO-SMN
_computing_molecular_graphics 'SHELXTL NT 5.1'
_computing_publication_material 'SHELXL-97 (Sheldrick, 1997)'
_computing_structure_refinement 'SHELXL-97 (Sheldrick, 1997)'
_computing_structure_solution 'SHELXS-97 (Sheldrick, 1990)'
_diffrn_ambient_temperature 173(2)
_diffrn_detector_area_resol_mean 9
_diffrn_measured_fraction_theta_full 0.988
_diffrn_measured_fraction_theta_max 0.988
_diffrn_measurement_device_type 'Nonius KappaCCD'
_diffrn_radiation_monochromator graphite
_diffrn_radiation_source 'fine-focus rotating anode'
_diffrn_radiation_type MoK\a
_diffrn_radiation_wavelength 0.71073
_diffrn_reflns_av_R_equivalents 0.0933
_diffrn_reflns_av_sigmaI/netI 0.1377
_diffrn_reflns_limit_h_max 13
_diffrn_reflns_limit_h_min -13
_diffrn_reflns_limit_k_max 25
_diffrn_reflns_limit_k_min -25
_diffrn_reflns_limit_l_max 29
_diffrn_reflns_limit_l_min -29
_diffrn_reflns_number 36790
_diffrn_reflns_theta_full 23.27
_diffrn_reflns_theta_max 23.27
_diffrn_reflns_theta_min 2.25
_exptl_absorpt_coefficient_mu 3.008
_exptl_absorpt_correction_T_max 0.8642
_exptl_absorpt_correction_T_min 0.4656
_exptl_absorpt_correction_type empirical
_exptl_absorpt_process_details Scalepack
_exptl_crystal_colour yellow
_exptl_crystal_density_diffrn 1.466
_exptl_crystal_description plate
_exptl_crystal_F_000 3282
_exptl_crystal_size_max 0.30
_exptl_crystal_size_mid 0.30
_exptl_crystal_size_min 0.05
_refine_diff_density_max 1.344
_refine_diff_density_min -1.259
_refine_diff_density_rms 0.151
_refine_ls_extinction_method none
_refine_ls_goodness_of_fit_ref 1.100
_refine_ls_hydrogen_treatment 'riding model'
_refine_ls_matrix_type full
_refine_ls_number_parameters 1432
_refine_ls_number_reflns 20990
_refine_ls_number_restraints 2
_refine_ls_restrained_S_all 1.100
_refine_ls_R_factor_all 0.1524
_refine_ls_R_factor_gt 0.0757
_refine_ls_shift/su_max 0.490
_refine_ls_shift/su_mean 0.023
_refine_ls_structure_factor_coef Fsqd
_refine_ls_weighting_details 'calc w=1/[\s^2^(Fo^2^)+(0.0417P)^2^+58.5057P] where P=(Fo^2^+2Fc^2^)/3'
_refine_ls_weighting_scheme calc
_refine_ls_wR_factor_gt 0.1467
_refine_ls_wR_factor_ref 0.1781
_reflns_number_gt 12158
_reflns_number_total 20990
_reflns_threshold_expression >2sigma(I)
_cod_data_source_file ja0716103si20070411_100958.cif
_cod_data_source_block wm08
_cod_database_code 4109607

loop_
_symmetry_equiv_pos_as_xyz
'x, y, z'
'-x, -y, -z'

loop_
_atom_site_label
_atom_site_type_symbol
_atom_site_fract_x
_atom_site_fract_y
_atom_site_fract_z
_atom_site_U_iso_or_equiv
_atom_site_adp_type
_atom_site_occupancy
_atom_site_symmetry_multiplicity
_atom_site_calc_flag
_atom_site_refinement_flags
Pt1 Pt -0.56739(5) 0.18896(2) 0.53905(2) 0.04202(17) Uani 1 1 d .
P1 P -0.7171(3) 0.18037(17) 0.60000(14) 0.0452(10) Uani 1 1 d .
C1 C -0.6717(11) 0.1898(6) 0.4884(5) 0.043(4) Uani 1 1 d .
C1A C -0.7948(13) 0.1187(7) 0.5878(6) 0.060(4) Uani 1 1 d .
C2A C -0.7154(17) 0.0647(9) 0.5719(8) 0.0938(16) Uani 1 1 d .
H2AA H -0.6666 0.0521 0.5994 0.113 Uiso 1 1 d R
H2AB H -0.6651 0.0710 0.5430 0.113 Uiso 1 1 d R
C3A C -0.7812(17) 0.0143(9) 0.5618(8) 0.0938(16) Uani 1 1 d .
H3AA H -0.8315 0.0089 0.5925 0.113 Uiso 1 1 d R
H3AB H -0.7291 -0.0222 0.5588 0.113 Uiso 1 1 d R
C4A C -0.8441(17) 0.0212(9) 0.5183(7) 0.0938(16) Uani 1 1 d .
H4AA H -0.8954 0.0532 0.5224 0.113 Uiso 1 1 d R
H4AB H -0.8834 -0.0137 0.5164 0.113 Uiso 1 1 d R
C5A C -0.7772(17) 0.0247(9) 0.4684(7) 0.0938(16) Uani 1 1 d .
H5AA H -0.7142 -0.0081 0.4639 0.113 Uiso 1 1 d R
H5AB H -0.7432 0.0595 0.4652 0.113 Uiso 1 1 d R
C6A C -0.8567(17) 0.0211(9) 0.4274(7) 0.0938(16) Uani 1 1 d .
H6AA H -0.9071 0.0543 0.4274 0.113 Uiso 1 1 d R
H6AB H -0.8950 -0.0132 0.4340 0.113 Uiso 1 1 d R
C7A C -0.7960(17) 0.0148(9) 0.3784(7) 0.0938(16) Uani 1 1 d .
H7AA H -0.7408 -0.0237 0.3838 0.113 Uiso 1 1 d R
H7AB H -0.7549 0.0433 0.3767 0.113 Uiso 1 1 d R
C8A C -0.8717(17) 0.0043(9) 0.3349(8) 0.0938(16) Uani 1 1 d .
H8AA H -0.8212 0.0052 0.3033 0.113 Uiso 1 1 d R
H8AB H -0.9250 0.0378 0.3350 0.113 Uiso 1 1 d R
C9A C -0.9311(17) -0.0459(9) 0.3344(8) 0.0938(16) Uani 1 1 d .
H9AA H -0.9865 -0.0451 0.3639 0.113 Uiso 1 1 d R
H9AB H -0.8756 -0.0804 0.3406 0.113 Uiso 1 1 d R
C10A C -0.9797(17) -0.0549(9) 0.2855(8) 0.0938(16) Uani 1 1 d .
H10A H -1.0160 -0.0903 0.2869 0.113 Uiso 1 1 d R
H10B H -0.9213 -0.0590 0.2570 0.113 Uiso 1 1 d R
C11A C -1.0625(17) -0.0073(9) 0.2766(8) 0.0938(16) Uani 1 1 d .
H11A H -1.0238 0.0298 0.2745 0.113 Uiso 1 1 d R
H11B H -1.1188 -0.0016 0.3045 0.113 Uiso 1 1 d R
C12A C -1.1337(18) -0.0065(9) 0.2291(7) 0.0938(16) Uani 1 1 d .
H12A H -1.1996 -0.0001 0.2293 0.113 Uiso 1 1 d R
H12I H -1.1135 -0.0542 0.2203 0.113 Uiso 1 1 d R
C13A C -1.0764(18) -0.0021(9) 0.1834(8) 0.0938(16) Uani 1 1 d .
H13A H -1.0015 -0.0205 0.1737 0.113 Uiso 1 1 d R
H13D H -1.0654 0.0398 0.1888 0.113 Uiso 1 1 d R
C14A C -1.1582(17) -0.0016(9) 0.1379(7) 0.0938(16) Uani 1 1 d .
H14A H -1.2129 0.0296 0.1403 0.113 Uiso 1 1 d R
H14B H -1.1951 -0.0380 0.1451 0.113 Uiso 1 1 d R
C15A C -1.0871(17) -0.0063(9) 0.0924(7) 0.0938(16) Uani 1 1 d .
H15A H -1.0225 -0.0343 0.0981 0.113 Uiso 1 1 d R
H15B H -1.0616 0.0301 0.0868 0.113 Uiso 1 1 d R
C16A C -1.1415(17) -0.0233(9) 0.0471(8) 0.0938(16) Uani 1 1 d .
H16A H -1.1718 -0.0602 0.0567 0.113 Uiso 1 1 d R
H16D H -1.0812 -0.0343 0.0198 0.113 Uiso 1 1 d R
C17A C -1.2277(17) 0.0213(9) 0.0280(8) 0.0938(16) Uani 1 1 d .
H17A H -1.2830 0.0292 0.0569 0.113 Uiso 1 1 d R
H17B H -1.2598 0.0006 0.0035 0.113 Uiso 1 1 d R
C18A C -1.1780(12) 0.0746(6) 0.0066(6) 0.056(4) Uani 1 1 d .
H18A H -1.1398 0.0898 0.0322 0.067 Uiso 1 1 d R
H18B H -1.1199 0.0620 -0.0212 0.067 Uiso 1 1 d R
C1B C -0.4613(14) 0.2630(6) 0.4346(6) 0.060(4) Uani 1 1 d .
C2B C -0.508(2) 0.3181(10) 0.4640(10) 0.125(2) Uani 1 1 d .
H2BA H -0.5785 0.3089 0.4856 0.150 Uiso 1 1 d R
H2BB H -0.4582 0.3244 0.4886 0.150 Uiso 1 1 d R
C3B C -0.534(2) 0.3700(10) 0.4306(10) 0.125(2) Uani 1 1 d .
H3BA H -0.4654 0.3770 0.4116 0.150 Uiso 1 1 d R
H3BB H -0.5597 0.4048 0.4519 0.150 Uiso 1 1 d R
C4B C -0.621(2) 0.3635(10) 0.3965(10) 0.125(2) Uani 1 1 d .
H4BA H -0.5972 0.3263 0.3774 0.150 Uiso 1 1 d R
H4BB H -0.6276 0.3930 0.3729 0.150 Uiso 1 1 d R
C5B C -0.739(2) 0.3563(10) 0.4248(10) 0.125(2) Uani 1 1 d .
H5BA H -0.7605 0.3871 0.4487 0.150 Uiso 1 1 d R
H5BB H -0.7375 0.3197 0.4457 0.150 Uiso 1 1 d R
C6B C -0.823(2) 0.3555(10) 0.3881(10) 0.125(2) Uani 1 1 d .
H6BA H -0.7958 0.3220 0.3649 0.150 Uiso 1 1 d R
H6BB H -0.8221 0.3891 0.3695 0.150 Uiso 1 1 d R
C7B C -0.940(2) 0.3468(10) 0.4134(10) 0.125(2) Uani 1 1 d D
H7BA H -0.9613 0.3776 0.4364 0.150 Uiso 1 1 d R
H7BB H -0.9315 0.3102 0.4356 0.150 Uiso 1 1 d R
C8B C -0.999(2) 0.3429(10) 0.3711(9) 0.125(2) Uani 1 1 d D
H8BA H -1.0180 0.3903 0.3816 0.150 Uiso 1 1 d R
H8BB H -0.9486 0.3417 0.3477 0.150 Uiso 1 1 d R
C9B C -1.107(2) 0.3426(10) 0.3647(10) 0.125(2) Uani 1 1 d D
H9BA H -1.1415 0.3707 0.3909 0.150 Uiso 1 1 d R
H9BB H -1.1017 0.3050 0.3842 0.150 Uiso 1 1 d R
C10B C -1.193(2) 0.3361(11) 0.3285(9) 0.125(2) Uani 1 1 d .
H10C H -1.2682 0.3416 0.3502 0.150 Uiso 1 1 d R
H10D H -1.1763 0.2991 0.3173 0.150 Uiso 1 1 d R
C11B C -1.198(2) 0.3867(10) 0.3080(10) 0.125(2) Uani 1 1 d .
H11C H -1.1039 0.3620 0.2766 0.150 Uiso 1 1 d R
H11D H -1.1378 0.4032 0.3242 0.150 Uiso 1 1 d R
C12B C -1.317(2) 0.3960(10) 0.2795(10) 0.125(2) Uani 1 1 d .
H12B H -1.3274 0.4351 0.2834 0.150 Uiso 1 1 d R
H12C H -1.3628 0.3781 0.3102 0.150 Uiso 1 1 d R
C13B C -1.290(2) 0.3620(10) 0.2348(10) 0.125(2) Uani 1 1 d .
H13B H -1.2684 0.3188 0.2393 0.150 Uiso 1 1 d R
H13C H -1.2233 0.3737 0.2132 0.150 Uiso 1 1 d R
C14B C -1.418(2) 0.3775(10) 0.2088(10) 0.125(2) Uani 1 1 d .
H14C H -1.4261 0.4189 0.1936 0.150 Uiso 1 1 d R
H14D H -1.4852 0.3794 0.2346 0.150 Uiso 1 1 d R
C15B C -1.413(2) 0.3303(10) 0.1676(10) 0.125(2) Uani 1 1 d .
H15C H -1.4062 0.2910 0.1831 0.150 Uiso 1 1 d R
H15D H -1.3402 0.3288 0.1434 0.150 Uiso 1 1 d R
C16B C -1.511(2) 0.3413(10) 0.1384(10) 0.125(2) Uani 1 1 d .
H16B H -1.5036 0.3740 0.1180 0.150 Uiso 1 1 d R
H16C H -1.5757 0.3488 0.1640 0.150 Uiso 1 1 d R
C17B C -1.527(2) 0.2884(10) 0.1085(9) 0.125(2) Uani 1 1 d .
H17C H -1.4536 0.2757 0.0885 0.150 Uiso 1 1 d R
H17D H -1.5780 0.2987 0.0857 0.150 Uiso 1 1 d R
C18B C -1.5625(13) 0.2385(6) 0.1383(6) 0.058(4) Uani 1 1 d .
H18C H -1.5077 0.2286 0.1624 0.069 Uiso 1 1 d R
H18D H -1.6315 0.2504 0.1582 0.069 Uiso 1 1 d R
C1' C -1.9352(12) 0.5304(6) 0.2357(6) 0.051(4) Uani 1 1 d .
C1C C -2.0686(14) 0.4632(8) 0.1538(8) 0.082(6) Uani 1 1 d .
C2C C -2.120(2) 0.5186(11) 0.1265(10) 0.134(2) Uani 1 1 d .
H2CA H -2.0990 0.5120 0.0916 0.161 Uiso 1 1 d R
H2CB H -2.0899 0.5510 0.1376 0.161 Uiso 1 1 d R
C3C C -2.243(2) 0.5272(12) 0.1385(10) 0.134(2) Uani 1 1 d .
H3CA H -2.2684 0.4926 0.1255 0.161 Uiso 1 1 d R
H3CB H -2.2671 0.5591 0.1207 0.161 Uiso 1 1 d R
C4C C -2.288(2) 0.5351(12) 0.1905(10) 0.134(2) Uani 1 1 d .
H4CA H -2.2669 0.4980 0.2106 0.161 Uiso 1 1 d R
H4CB H -2.3681 0.5388 0.1955 0.161 Uiso 1 1 d R
C5C C -2.247(2) 0.5865(12) 0.2181(10) 0.134(2) Uani 1 1 d .
H5CA H -2.2457 0.6154 0.1940 0.161 Uiso 1 1 d R
H5CB H -2.1721 0.5730 0.2248 0.161 Uiso 1 1 d R
C6C C -2.312(2) 0.6094(12) 0.2701(9) 0.134(2) Uani 1 1 d .
H6CA H -2.3944 0.6068 0.2676 0.161 Uiso 1 1 d R
H6CB H -2.3019 0.6457 0.2750 0.161 Uiso 1 1 d R
C7C C -2.290(2) 0.5776(12) 0.3118(9) 0.134(2) Uani 1 1 d .
H7CA H -2.2080 0.5669 0.3075 0.161 Uiso 1 1 d R
H7CB H -2.3169 0.5377 0.3082 0.161 Uiso 1 1 d R
C8C C -2.341(2) 0.6064(11) 0.3636(9) 0.134(2) Uani 1 1 d .
H8CA H -2.4157 0.6196 0.3640 0.161 Uiso 1 1 d R
H8CB H -2.2991 0.6388 0.3686 0.161 Uiso 1 1 d R
C9C C -2.326(2) 0.5699(11) 0.4081(10) 0.134(2) Uani 1 1 d D
H9CA H -2.2514 0.5732 0.4096 0.161 Uiso 1 1 d R
H9CB H -2.3733 0.5948 0.4326 0.161 Uiso 1 1 d R
C10C C -2.326(2) 0.5159(11) 0.4262(9) 0.134(2) Uani 1 1 d D
H10E H -2.2980 0.4984 0.4028 0.161 Uiso 1 1 d R
H10F H -2.4132 0.5237 0.4316 0.161 Uiso 1 1 d R
C11C C -2.315(2) 0.4933(12) 0.4734(9) 0.134(2) Uani 1 1 d D
H11J H -2.3747 0.5121 0.4908 0.161 Uiso 1 1 d R
H11K H -2.2470 0.5105 0.4761 0.161 Uiso 1 1 d R
C12C C -2.298(2) 0.4409(12) 0.4894(10) 0.134(2) Uani 1 1 d .
H12J H -2.2400 0.4280 0.4632 0.161 Uiso 1 1 d R
H12K H -2.3669 0.4301 0.4818 0.161 Uiso 1 1 d R
C13C C -2.280(2) 0.4221(12) 0.5395(10) 0.134(2) Uani 1 1 d .
H13E H -2.1959 0.4271 0.5400 0.161 Uiso 1 1 d R
H13F H -2.2787 0.3813 0.5427 0.161 Uiso 1 1 d R
C14C C -2.335(2) 0.4478(12) 0.5843(10) 0.134(2) Uani 1 1 d .
H14E H -2.4128 0.4403 0.5843 0.161 Uiso 1 1 d R
H14F H -2.3340 0.4882 0.5799 0.161 Uiso 1 1 d R
C15C C -2.305(2) 0.4370(12) 0.6337(10) 0.134(2) Uani 1 1 d .
H15E H -2.2279 0.4452 0.6331 0.161 Uiso 1 1 d R
H15F H -2.2974 0.3938 0.6353 0.161 Uiso 1 1 d R
C16C C -2.362(2) 0.4543(12) 0.6788(10) 0.134(2) Uani 1 1 d .
H16E H -2.4324 0.4396 0.6816 0.161 Uiso 1 1 d R
H16K H -2.3751 0.4954 0.6758 0.161 Uiso 1 1 d R
C17C C -2.324(2) 0.4443(11) 0.7306(9) 0.134(2) Uani 1 1 d .
H17E H -2.3874 0.4418 0.7553 0.161 Uiso 1 1 d R
H17F H -2.2867 0.4765 0.7395 0.161 Uiso 1 1 d R
C18C C -2.2474(13) 0.3898(7) 0.7367(6) 0.063(5) Uani 1 1 d .
H18E H -2.1767 0.3917 0.7148 0.076 Uiso 1 1 d R
H18F H -2.2776 0.3563 0.7277 0.076 Uiso 1 1 d R
Pt2 Pt -1.43023(5) 0.15182(3) 0.04191(2) 0.04471(18) Uani 1 1 d .
P2 P -0.4265(3) 0.19874(17) 0.47349(15) 0.0462(10) Uani 1 1 d .
C2 C -0.7364(14) 0.1896(6) 0.4576(6) 0.056(4) Uani 1 1 d .
C2' C -1.9689(14) 0.5231(7) 0.2805(7) 0.059(4) Uani 1 1 d .
Pt3 Pt -1.84735(5) 0.53715(3) 0.16913(2) 0.04929(19) Uani 1 1 d .
P3 P -1.2733(3) 0.13219(17) -0.01664(14) 0.0455(10) Uani 1 1 d .
C3 C -0.8031(14) 0.1859(7) 0.4197(6) 0.062(5) Uani 1 1 d .
C3' C -1.9898(13) 0.5167(7) 0.3318(7) 0.059(4) Uani 1 1 d .
P4 P -1.5761(3) 0.17194(17) 0.10573(15) 0.0480(10) Uani 1 1 d .
C4 C -0.8651(15) 0.1823(7) 0.3869(7) 0.067(5) Uani 1 1 d .
C4' C -1.9987(14) 0.5118(7) 0.3766(8) 0.065(5) Uani 1 1 d .
P5 P -1.9149(3) 0.45400(18) 0.14593(17) 0.0578(11) Uani 1 1 d .
C5 C -0.9285(17) 0.1780(8) 0.3486(7) 0.081(6) Uani 1 1 d .
C5' C -2.0015(15) 0.5070(7) 0.4286(7) 0.069(5) Uani 1 1 d .
P6 P -1.7908(3) 0.62090(17) 0.19930(15) 0.0500(10) Uani 1 1 d .
C6 C -0.9737(16) 0.1736(8) 0.3131(7) 0.079(6) Uani 1 1 d .
C6' C -2.0008(15) 0.5030(7) 0.4750(7) 0.069(5) Uani 1 1 d .
C7 C -1.0355(17) 0.1713(8) 0.2740(8) 0.084(6) Uani 1 1 d .
C8 C -1.0932(18) 0.1689(8) 0.2399(7) 0.087(7) Uani 1 1 d .
C9 C -1.1519(16) 0.1660(8) 0.2008(7) 0.071(5) Uani 1 1 d .
C10 C -1.2048(15) 0.1634(7) 0.1657(7) 0.068(5) Uani 1 1 d .
C11 C -1.2700(12) 0.1609(7) 0.1260(6) 0.055(4) Uani 1 1 d .
C12 C -1.3275(12) 0.1571(7) 0.0941(6) 0.053(4) Uani 1 1 d .
C31 C -0.8252(13) 0.2411(6) 0.6040(6) 0.054(4) Uani 1 1 d .
C32 C -0.8246(14) 0.2861(7) 0.5679(6) 0.061(4) Uani 1 1 d .
C33 C -0.9136(15) 0.3313(7) 0.5725(7) 0.070(5) Uani 1 1 d .
C34 C -1.0027(16) 0.3313(8) 0.6112(8) 0.076(5) Uani 1 1 d .
C35 C -1.0069(16) 0.2856(9) 0.6456(8) 0.085(6) Uani 1 1 d .
C36 C -0.9175(14) 0.2415(8) 0.6427(7) 0.068(5) Uani 1 1 d .
C41 C -0.6838(12) 0.1735(7) 0.6655(6) 0.050(4) Uani 1 1 d .
C42 C -0.6507(12) 0.2200(8) 0.6867(5) 0.058(5) Uani 1 1 d .
C43 C -0.6116(14) 0.2181(9) 0.7350(6) 0.069(5) Uani 1 1 d .
C44 C -0.6136(15) 0.1680(10) 0.7615(7) 0.075(5) Uani 1 1 d .
C45 C -0.6518(17) 0.1199(10) 0.7417(9) 0.091(6) Uani 1 1 d .
C46 C -0.6899(15) 0.1200(8) 0.6927(7) 0.072(5) Uani 1 1 d .
C51 C -0.4615(11) 0.1874(6) 0.5931(5) 0.038(3) Uani 1 1 d .
F52 F -0.4400(7) 0.2867(4) 0.5833(3) 0.068(3) Uani 1 1 d .
C52 C -0.4157(12) 0.2357(6) 0.6069(5) 0.043(4) Uani 1 1 d .
F53 F -0.3120(9) 0.2864(5) 0.6578(4) 0.091(3) Uani 1 1 d .
C53 C -0.3510(15) 0.2376(8) 0.6464(7) 0.067(5) Uani 1 1 d .
F54 F -0.2680(9) 0.1882(5) 0.7117(4) 0.097(4) Uani 1 1 d .
C54 C -0.3245(15) 0.1875(8) 0.6726(6) 0.067(5) Uani 1 1 d .
F55 F -0.3520(8) 0.0899(4) 0.6900(3) 0.077(3) Uani 1 1 d .
C55 C -0.3703(15) 0.1386(8) 0.6611(6) 0.070(5) Uani 1 1 d .
F56 F -0.4710(7) 0.0881(3) 0.6117(3) 0.057(2) Uani 1 1 d .
C56 C -0.4337(13) 0.1390(7) 0.6201(5) 0.053(4) Uani 1 1 d .
C61 C -0.2895(14) 0.2020(7) 0.4906(6) 0.061(4) Uani 1 1 d .
C62 C -0.2424(13) 0.2550(8) 0.4888(7) 0.071(5) Uani 1 1 d .
C63 C -0.1333(17) 0.2545(8) 0.5061(8) 0.086(6) Uani 1 1 d .
C64 C -0.0776(14) 0.2039(10) 0.5236(8) 0.084(6) Uani 1 1 d .
C65 C -0.1313(15) 0.1552(8) 0.5279(8) 0.079(5) Uani 1 1 d .
C66 C -0.2335(14) 0.1533(7) 0.5109(7) 0.068(5) Uani 1 1 d .
C71 C -0.4013(14) 0.1415(6) 0.4261(6) 0.054(4) Uani 1 1 d .
C72 C -0.4783(12) 0.0996(7) 0.4264(7) 0.061(4) Uani 1 1 d .
C73 C -0.4640(16) 0.0605(7) 0.3854(7) 0.073(5) Uani 1 1 d .
C74A C -0.3746(19) 0.0611(8) 0.3470(7) 0.082(6) Uani 1 1 d .
C75 C -0.298(2) 0.1022(9) 0.3483(8) 0.094(7) Uani 1 1 d .
C76 C -0.3097(16) 0.1413(8) 0.3867(7) 0.079(5) Uani 1 1 d .
C81 C -1.1870(14) 0.1902(6) -0.0283(6) 0.053(4) Uani 1 1 d .
C82 C -1.2069(14) 0.2400(7) 0.0048(6) 0.066(5) Uani 1 1 d .
C83 C -1.1321(17) 0.2833(8) -0.0040(9) 0.083(6) Uani 1 1 d .
C84 C -1.0463(17) 0.2772(9) -0.0443(9) 0.082(6) Uani 1 1 d .
C85 C -1.0253(15) 0.2281(9) -0.0763(7) 0.077(5) Uani 1 1 d .
C86 C -1.0965(13) 0.1857(8) -0.0674(7) 0.067(5) Uani 1 1 d .
C91 C -1.2873(12) 0.1120(7) -0.0821(6) 0.053(4) Uani 1 1 d .
C92 C -1.2551(13) 0.0556(7) -0.1007(6) 0.059(4) Uani 1 1 d .
C93 C -1.2749(18) 0.0446(9) -0.1507(7) 0.088(6) Uani 1 1 d .
C94 C -1.3184(16) 0.0887(11) -0.1812(7) 0.084(6) Uani 1 1 d .
C95 C -1.3499(15) 0.1428(9) -0.1605(7) 0.073(5) Uani 1 1 d .
C96 C -1.3371(13) 0.1564(7) -0.1121(5) 0.057(4) Uani 1 1 d .
C101 C -1.5346(11) 0.1482(6) -0.0125(5) 0.039(3) Uani 1 1 d .
F102 F -1.4815(7) 0.0491(3) -0.0294(3) 0.059(2) Uani 1 1 d .
C102 C -1.5416(12) 0.0985(7) -0.0390(6) 0.047(4) Uani 1 1 d .
F103 F -1.6071(7) 0.0477(4) -0.1040(3) 0.067(2) Uani 1 1 d .
C103 C -1.6117(14) 0.0975(7) -0.0780(6) 0.060(5) Uani 1 1 d .
F104 F -1.7439(8) 0.1450(4) -0.1255(3) 0.078(3) Uani 1 1 d .
C104 C -1.6763(13) 0.1466(8) -0.0894(6) 0.052(4) Uani 1 1 d .
F105 F -1.7403(7) 0.2442(4) -0.0728(3) 0.070(3) Uani 1 1 d .
C105 C -1.6748(13) 0.1961(7) -0.0633(6) 0.054(4) Uani 1 1 d .
F106 F -1.6040(7) 0.2471(3) -0.0018(3) 0.059(2) Uani 1 1 d .
C106 C -1.6043(11) 0.1954(6) -0.0251(5) 0.043(4) Uani 1 1 d .
C111 C -1.7162(12) 0.1770(6) 0.0890(5) 0.045(4) Uani 1 1 d .
C112 C -1.7822(14) 0.2306(7) 0.0869(7) 0.067(5) Uani 1 1 d .
C113 C -1.8908(18) 0.2300(9) 0.0723(8) 0.093(6) Uani 1 1 d .
C114 C -1.9330(15) 0.1812(9) 0.0603(8) 0.084(6) Uani 1 1 d .
C115 C -1.8622(16) 0.1278(9) 0.0625(7) 0.081(6) Uani 1 1 d .
C116 C -1.7576(13) 0.1250(7) 0.0766(6) 0.059(4) Uani 1 1 d .
C121 C -1.5831(13) 0.1199(6) 0.1577(6) 0.052(4) Uani 1 1 d .
C122 C -1.6745(14) 0.1272(7) 0.1965(6) 0.062(5) Uani 1 1 d .
C123 C -1.6781(19) 0.0895(9) 0.2388(7) 0.085(6) Uani 1 1 d .
C124 C -1.5913(17) 0.0446(8) 0.2406(6) 0.067(5) Uani 1 1 d .
C125 C -1.5079(16) 0.0356(7) 0.2004(8) 0.078(5) Uani 1 1 d .
C126 C -1.5025(13) 0.0730(7) 0.1609(6) 0.060(4) Uani 1 1 d .
C161 C -1.8990(13) 0.6820(7) 0.2046(6) 0.057(4) Uani 1 1 d .
C162 C -2.0088(14) 0.6766(7) 0.2026(6) 0.065(5) Uani 1 1 d .
C163 C -2.0908(13) 0.7248(9) 0.2078(7) 0.075(5) Uani 1 1 d .
C164 C -2.0617(16) 0.7787(8) 0.2157(6) 0.069(5) Uani 1 1 d .
C165 C -1.9524(18) 0.7868(8) 0.2168(7) 0.074(5) Uani 1 1 d .
C166 C -1.8698(14) 0.7395(7) 0.2122(7) 0.067(5) Uani 1 1 d .
C171 C -1.6760(13) 0.6513(6) 0.1620(5) 0.050(4) Uani 1 1 d .
C172 C -1.5706(14) 0.6516(7) 0.1814(7) 0.072(5) Uani 1 1 d .
C173 C -1.4812(15) 0.6708(8) 0.1486(8) 0.080(6) Uani 1 1 d .
C174 C -1.4933(16) 0.6890(7) 0.1006(8) 0.075(5) Uani 1 1 d .
C175 C -1.5978(15) 0.6894(7) 0.0829(7) 0.065(5) Uani 1 1 d .
C176 C -1.6894(13) 0.6726(6) 0.1139(6) 0.054(4) Uani 1 1 d .
C181 C -1.7476(11) 0.5424(5) 0.1033(6) 0.040(4) Uani 1 1 d .
F182 F -1.5821(8) 0.5192(4) 0.1394(3) 0.069(3) Uani 1 1 d .
C182 C -1.6329(12) 0.5363(6) 0.0999(5) 0.040(3) Uani 1 1 d .
F183 F -1.4490(7) 0.5415(4) 0.0556(4) 0.077(3) Uani 1 1 d .
C183 C -1.5594(13) 0.5458(7) 0.0550(6) 0.056(4) Uani 1 1 d .
F184 F -1.5386(8) 0.5748(4) -0.0306(4) 0.086(3) Uani 1 1 d .
C184 C -1.6052(15) 0.5627(7) 0.0115(6) 0.064(5) Uani 1 1 d .
F185 F -1.7629(8) 0.5825(4) -0.0306(4) 0.076(3) Uani 1 1 d .
C185 C -1.7210(14) 0.5680(7) 0.0127(6) 0.060(4) Uani 1 1 d .
F186 F -1.8960(7) 0.5653(4) 0.0546(3) 0.069(3) Uani 1 1 d .
C186 C -1.7832(12) 0.5583(6) 0.0561(6) 0.049(4) Uani 1 1 d .
C191 C -1.8681(13) 0.4253(7) 0.0829(7) 0.058(4) Uani 1 1 d .
C192 C -1.9400(15) 0.4197(8) 0.0461(8) 0.081(6) Uani 1 1 d .
C193 C -1.889(2) 0.3970(9) -0.0023(8) 0.097(7) Uani 1 1 d .
C194 C -1.7804(17) 0.3781(8) -0.0117(7) 0.075(5) Uani 1 1 d .
C195 C -1.7123(14) 0.3856(6) 0.0251(6) 0.055(4) Uani 1 1 d .
C196 C -1.7524(13) 0.4071(6) 0.0712(6) 0.052(4) Uani 1 1 d .
C201 C -1.8781(16) 0.3903(8) 0.1869(6) 0.071(5) Uani 1 1 d .
C202 C -1.7978(17) 0.3947(9) 0.2192(7) 0.085(6) Uani 1 1 d .
C203 C -1.766(2) 0.3462(11) 0.2485(8) 0.115(9) Uani 1 1 d .
C204 C -1.821(3) 0.2956(10) 0.2421(10) 0.116(10) Uani 1 1 d .
C205 C -1.899(2) 0.2942(10) 0.2087(10) 0.106(8) Uani 1 1 d .
C206 C -1.931(2) 0.3401(8) 0.1807(8) 0.099(7) Uani 1 1 d .
C300 C -0.473(6) 0.1792(14) 0.274(3) 0.49(6) Uani 1 1 d .
Cl31 Cl -0.4135(15) 0.2373(7) 0.2847(5) 0.299(7) Uani 1 1 d .
Cl32 Cl -0.6202(11) 0.2046(8) 0.3211(5) 0.312(10) Uani 1 1 d .
H30A H -0.4181 0.1429 0.2776 0.375 Uiso 1 1 d R
H30B H -0.4746 0.1773 0.2313 0.375 Uiso 1 1 d R
H1AA H -0.8432 0.1299 0.5630 0.375 Uiso 1 1 d R
H1AB H -0.8433 0.1114 0.6194 0.375 Uiso 1 1 d R
H1BA H -0.5192 0.2556 0.4119 0.375 Uiso 1 1 d R
H1BB H -0.3997 0.2734 0.4120 0.375 Uiso 1 1 d R
H1CA H -2.1018 0.4308 0.1432 0.375 Uiso 1 1 d R
H1CB H -2.1020 0.4689 0.1907 0.375 Uiso 1 1 d R
H32A H -0.7668 0.2876 0.5406 0.375 Uiso 1 1 d R
H33A H -0.9161 0.3621 0.5475 0.375 Uiso 1 1 d R
H34A H -1.0621 0.3655 0.6155 0.375 Uiso 1 1 d R
H35A H -1.0783 0.2819 0.6711 0.375 Uiso 1 1 d R
H36A H -0.9212 0.2122 0.6670 0.375 Uiso 1 1 d R
H42A H -0.6567 0.2583 0.6691 0.375 Uiso 1 1 d R
H43A H -0.5862 0.2518 0.7479 0.375 Uiso 1 1 d R
H44A H -0.5929 0.1655 0.7939 0.375 Uiso 1 1 d R
H45A H -0.6601 0.0857 0.7628 0.375 Uiso 1 1 d R
H46A H -0.7200 0.0867 0.6784 0.375 Uiso 1 1 d R
H62A H -0.2826 0.2906 0.4760 0.375 Uiso 1 1 d R
H63A H -0.1050 0.2917 0.5070 0.375 Uiso 1 1 d R
H64A H -0.0048 0.2065 0.5314 0.375 Uiso 1 1 d R
H65A H -0.0997 0.1213 0.5428 0.375 Uiso 1 1 d R
H66A H -0.2719 0.1197 0.5139 0.375 Uiso 1 1 d R
H72A H -0.5385 0.0981 0.4546 0.375 Uiso 1 1 d R
H73A H -0.5209 0.0357 0.3842 0.375 Uiso 1 1 d R
H74A H -0.3717 0.0359 0.3201 0.375 Uiso 1 1 d R
H75A H -0.2380 0.1023 0.3220 0.375 Uiso 1 1 d R
H76A H -0.2581 0.1697 0.3886 0.375 Uiso 1 1 d R
H82A H -1.2718 0.2453 0.0311 0.375 Uiso 1 1 d R
H83A H -1.1457 0.3180 0.0171 0.375 Uiso 1 1 d R
H84A H -1.0000 0.3088 -0.0496 0.375 Uiso 1 1 d R
H85A H -0.9698 0.2272 -0.1044 0.375 Uiso 1 1 d R
H86A H -1.0847 0.1525 -0.0876 0.375 Uiso 1 1 d R
H92A H -1.2252 0.0267 -0.0793 0.375 Uiso 1 1 d R
H93A H -1.2616 0.0051 -0.1627 0.375 Uiso 1 1 d R
H94A H -1.3298 0.0816 -0.2162 0.375 Uiso 1 1 d R
H95A H -1.3813 0.1733 -0.1820 0.375 Uiso 1 1 d R
H96A H -1.3664 0.1958 -0.0981 0.375 Uiso 1 1 d R
H11E H -1.7610 0.2679 0.0952 0.375 Uiso 1 1 d R
H11F H -1.9436 0.2668 0.0723 0.375 Uiso 1 1 d R
H11G H -2.0106 0.1840 0.0509 0.375 Uiso 1 1 d R
H11H H -1.8928 0.0940 0.0533 0.375 Uiso 1 1 d R
H11I H -1.7190 0.0887 0.0810 0.375 Uiso 1 1 d R
H12D H -1.7366 0.1594 0.1942 0.375 Uiso 1 1 d R
H12E H -1.7428 0.0970 0.2667 0.375 Uiso 1 1 d R
H12F H -1.5922 0.0211 0.2708 0.375 Uiso 1 1 d R
H12G H -1.4535 0.0030 0.2016 0.375 Uiso 1 1 d R
H12H H -1.4486 0.0670 0.1317 0.375 Uiso 1 1 d R
H16F H -2.0344 0.6407 0.1987 0.375 Uiso 1 1 d R
H16G H -2.1697 0.7220 0.2043 0.375 Uiso 1 1 d R
H16H H -2.1220 0.8140 0.2207 0.375 Uiso 1 1 d R
H16I H -1.9318 0.8260 0.2212 0.375 Uiso 1 1 d R
H16J H -1.7961 0.7466 0.2128 0.375 Uiso 1 1 d R
H17G H -1.5645 0.6386 0.2150 0.375 Uiso 1 1 d R
H17H H -1.4139 0.6750 0.1625 0.375 Uiso 1 1 d R
H17I H -1.4306 0.7000 0.0776 0.375 Uiso 1 1 d R
H17J H -1.6107 0.7036 0.0486 0.375 Uiso 1 1 d R
H17K H -1.7650 0.6774 0.1020 0.375 Uiso 1 1 d R
H19A H -2.0235 0.4309 0.0551 0.375 Uiso 1 1 d R
H19B H -1.9410 0.3987 -0.0273 0.375 Uiso 1 1 d R
H19C H -1.7476 0.3633 -0.0448 0.375 Uiso 1 1 d R
H19D H -1.6368 0.3739 0.0191 0.375 Uiso 1 1 d R
H19E H -1.7082 0.4111 0.0961 0.375 Uiso 1 1 d R
H20A H -1.7671 0.4311 0.2207 0.375 Uiso 1 1 d R
H20B H -1.7219 0.3484 0.2723 0.375 Uiso 1 1 d R
H20C H -1.8074 0.2620 0.2624 0.375 Uiso 1 1 d R
H20D H -1.9372 0.2604 0.2061 0.375 Uiso 1 1 d R
H20E H -1.9871 0.3408 0.1573 0.375 Uiso 1 1 d R

loop_
_atom_site_aniso_label
_atom_site_aniso_U_11
_atom_site_aniso_U_22
_atom_site_aniso_U_33
_atom_site_aniso_U_23
_atom_site_aniso_U_13
_atom_site_aniso_U_12
Pt1 0.0399(4) 0.0488(4) 0.0396(4) -0.0040(3) -0.0143(3) -0.0036(3)
P1 0.044(2) 0.052(2) 0.041(2) -0.0027(18) -0.0154(19) -0.0031(19)
C1 0.034(8) 0.060(10) 0.040(9) 0.000(7) -0.021(7) -0.009(7)
C1A 0.051(10) 0.054(10) 0.071(12) -0.013(8) -0.013(9) 0.011(8)
C2A 0.092(4) 0.110(4) 0.085(4) -0.009(3) -0.021(3) -0.021(3)
C3A 0.092(4) 0.110(4) 0.085(4) -0.009(3) -0.021(3) -0.021(3)
C4A 0.092(4) 0.110(4) 0.085(4) -0.009(3) -0.021(3) -0.021(3)
C5A 0.092(4) 0.110(4) 0.085(4) -0.009(3) -0.021(3) -0.021(3)
C6A 0.092(4) 0.110(4) 0.085(4) -0.009(3) -0.021(3) -0.021(3)
C7A 0.092(4) 0.110(4) 0.085(4) -0.009(3) -0.021(3) -0.021(3)
C8A 0.092(4) 0.110(4) 0.085(4) -0.009(3) -0.021(3) -0.021(3)
C9A 0.092(4) 0.110(4) 0.085(4) -0.009(3) -0.021(3) -0.021(3)
C10A 0.092(4) 0.110(4) 0.085(4) -0.009(3) -0.021(3) -0.021(3)
C11A 0.092(4) 0.110(4) 0.085(4) -0.009(3) -0.021(3) -0.021(3)
C12A 0.092(4) 0.110(4) 0.085(4) -0.009(3) -0.021(3) -0.021(3)
C13A 0.092(4) 0.110(4) 0.085(4) -0.009(3) -0.021(3) -0.021(3)
C14A 0.092(4) 0.110(4) 0.085(4) -0.009(3) -0.021(3) -0.021(3)
C15A 0.092(4) 0.110(4) 0.085(4) -0.009(3) -0.021(3) -0.021(3)
C16A 0.092(4) 0.110(4) 0.085(4) -0.009(3) -0.021(3) -0.021(3)
C17A 0.092(4) 0.110(4) 0.085(4) -0.009(3) -0.021(3) -0.021(3)
C18A 0.042(9) 0.075(11) 0.055(10) 0.005(8) -0.018(8) -0.013(8)
C1B 0.071(12) 0.045(10) 0.060(11) -0.013(8) -0.011(9) 0.019(8)
C2B 0.149(6) 0.106(5) 0.130(6) -0.007(4) -0.047(5) -0.019(5)
C3B 0.149(6) 0.106(5) 0.130(6) -0.007(4) -0.047(5) -0.019(5)
C4B 0.149(6) 0.106(5) 0.130(6) -0.007(4) -0.047(5) -0.019(5)
C5B 0.149(6) 0.106(5) 0.130(6) -0.007(4) -0.047(5) -0.019(5)
C6B 0.149(6) 0.106(5) 0.130(6) -0.007(4) -0.047(5) -0.019(5)
C7B 0.149(6) 0.106(5) 0.130(6) -0.007(4) -0.047(5) -0.019(5)
C8B 0.149(6) 0.106(5) 0.130(6) -0.007(4) -0.047(5) -0.019(5)
C9B 0.149(6) 0.106(5) 0.130(6) -0.007(4) -0.047(5) -0.019(5)
C10B 0.149(6) 0.106(5) 0.130(6) -0.007(4) -0.047(5) -0.019(5)
C11B 0.149(6) 0.106(5) 0.130(6) -0.007(4) -0.047(5) -0.019(5)
C12B 0.149(6) 0.106(5) 0.130(6) -0.007(4) -0.047(5) -0.019(5)
C13B 0.149(6) 0.106(5) 0.130(6) -0.007(4) -0.047(5) -0.019(5)
C14B 0.149(6) 0.106(5) 0.130(6) -0.007(4) -0.047(5) -0.019(5)
C15B 0.149(6) 0.106(5) 0.130(6) -0.007(4) -0.047(5) -0.019(5)
C16B 0.149(6) 0.106(5) 0.130(6) -0.007(4) -0.047(5) -0.019(5)
C17B 0.149(6) 0.106(5) 0.130(6) -0.007(4) -0.047(5) -0.019(5)
C18B 0.052(10) 0.049(10) 0.079(12) 0.006(8) -0.015(9) -0.022(8)
C1' 0.032(9) 0.059(10) 0.059(11) -0.018(8) 0.000(8) 0.000(7)
C1C 0.054(11) 0.079(13) 0.108(16) -0.017(11) 0.004(11) 0.001(9)
C2C 0.114(5) 0.155(6) 0.122(6) 0.029(5) -0.009(5) 0.022(5)
C3C 0.114(5) 0.155(6) 0.122(6) 0.029(5) -0.009(5) 0.022(5)
C4C 0.114(5) 0.155(6) 0.122(6) 0.029(5) -0.009(5) 0.022(5)
C5C 0.114(5) 0.155(6) 0.122(6) 0.029(5) -0.009(5) 0.022(5)
C6C 0.114(5) 0.155(6) 0.122(6) 0.029(5) -0.009(5) 0.022(5)
C7C 0.114(5) 0.155(6) 0.122(6) 0.029(5) -0.009(5) 0.022(5)
C8C 0.114(5) 0.155(6) 0.122(6) 0.029(5) -0.009(5) 0.022(5)
C9C 0.114(5) 0.155(6) 0.122(6) 0.029(5) -0.009(5) 0.022(5)
C10C 0.114(5) 0.155(6) 0.122(6) 0.029(5) -0.009(5) 0.022(5)
C11C 0.114(5) 0.155(6) 0.122(6) 0.029(5) -0.009(5) 0.022(5)
C12C 0.114(5) 0.155(6) 0.122(6) 0.029(5) -0.009(5) 0.022(5)
C13C 0.114(5) 0.155(6) 0.122(6) 0.029(5) -0.009(5) 0.022(5)
C14C 0.114(5) 0.155(6) 0.122(6) 0.029(5) -0.009(5) 0.022(5)
C15C 0.114(5) 0.155(6) 0.122(6) 0.029(5) -0.009(5) 0.022(5)
C16C 0.114(5) 0.155(6) 0.122(6) 0.029(5) -0.009(5) 0.022(5)
C17C 0.114(5) 0.155(6) 0.122(6) 0.029(5) -0.009(5) 0.022(5)
C18C 0.059(11) 0.052(10) 0.074(12) 0.013(9) -0.005(9) 0.003(8)
Pt2 0.0404(4) 0.0556(4) 0.0404(4) -0.0036(3) -0.0152(3) -0.0032(3)
P2 0.044(2) 0.050(2) 0.047(2) -0.0002(19) -0.0145(19) -0.0083(19)
C2 0.072(12) 0.045(10) 0.051(11) -0.006(8) -0.010(10) -0.008(8)
C2' 0.057(11) 0.067(12) 0.052(12) -0.009(9) -0.003(9) -0.006(9)
Pt3 0.0466(4) 0.0537(4) 0.0463(4) -0.0004(3) -0.0007(3) -0.0061(3)
P3 0.043(2) 0.055(2) 0.041(2) -0.0044(18) -0.0127(18) -0.0058(19)
C3 0.065(11) 0.066(11) 0.065(12) -0.010(9) -0.047(10) 0.000(9)
C3' 0.046(10) 0.070(12) 0.063(13) 0.000(10) -0.006(9) -0.013(8)
P4 0.045(2) 0.053(3) 0.048(3) -0.0032(19) -0.014(2) -0.0035(19)
C4 0.069(12) 0.060(11) 0.076(13) -0.003(9) -0.019(11) -0.013(9)
C4' 0.068(13) 0.062(11) 0.067(14) -0.005(10) -0.019(10) -0.006(9)
P5 0.045(3) 0.058(3) 0.069(3) -0.002(2) 0.003(2) -0.007(2)
C5 0.104(16) 0.071(13) 0.082(14) 0.003(10) -0.054(13) -0.030(11)
C5' 0.085(14) 0.064(12) 0.055(13) 0.000(9) -0.004(10) -0.001(9)
P6 0.048(3) 0.056(3) 0.045(2) -0.0011(19) -0.0051(19) -0.004(2)
C6 0.097(15) 0.099(14) 0.057(12) 0.022(10) -0.062(12) -0.029(11)
C6' 0.081(13) 0.070(12) 0.051(11) -0.005(10) 0.013(11) -0.014(9)
C7 0.094(15) 0.078(14) 0.091(15) 0.022(11) -0.038(13) -0.029(11)
C8 0.121(17) 0.084(14) 0.079(14) 0.018(11) -0.071(14) -0.044(12)
C9 0.088(14) 0.080(13) 0.056(12) -0.004(9) -0.037(11) -0.026(10)
C10 0.074(13) 0.074(12) 0.061(12) 0.003(9) -0.022(11) -0.017(10)
C11 0.033(9) 0.066(11) 0.067(12) 0.003(9) -0.012(9) -0.008(8)
C12 0.034(9) 0.063(10) 0.067(11) -0.004(8) -0.023(8) -0.011(7)
C31 0.060(11) 0.048(10) 0.065(11) -0.006(8) -0.034(9) -0.025(8)
C32 0.063(11) 0.050(10) 0.075(12) -0.002(9) -0.032(9) -0.009(8)
C33 0.058(12) 0.058(11) 0.093(14) -0.014(10) -0.030(11) 0.022(9)
C34 0.064(13) 0.076(14) 0.084(14) -0.038(11) -0.013(11) 0.015(10)
C35 0.074(14) 0.086(15) 0.086(15) -0.009(12) -0.006(11) 0.024(11)
C36 0.049(11) 0.086(13) 0.066(12) -0.002(10) 0.004(9) -0.008(10)
C41 0.034(9) 0.062(11) 0.053(10) -0.004(9) -0.014(7) 0.012(7)
C42 0.036(9) 0.108(14) 0.029(9) -0.019(9) -0.006(7) 0.009(9)
C43 0.062(12) 0.112(15) 0.032(10) 0.009(10) -0.015(8) 0.004(10)
C44 0.061(12) 0.119(17) 0.046(11) 0.010(12) -0.013(9) -0.005(12)
C45 0.071(14) 0.103(17) 0.092(17) 0.033(14) -0.004(12) 0.007(12)
C46 0.064(12) 0.091(14) 0.054(12) 0.008(10) 0.003(9) 0.006(10)
C51 0.045(9) 0.050(9) 0.023(8) -0.007(7) -0.005(6) -0.013(7)
F52 0.070(6) 0.060(6) 0.079(7) -0.012(5) -0.020(5) -0.020(5)
C52 0.051(10) 0.044(9) 0.038(9) 0.009(7) -0.023(7) -0.005(7)
F53 0.100(8) 0.099(8) 0.088(8) -0.016(6) -0.047(6) -0.035(6)
C53 0.075(13) 0.063(12) 0.073(13) -0.010(10) -0.042(10) -0.015(10)
F54 0.105(9) 0.129(9) 0.070(7) -0.014(6) -0.057(7) -0.014(7)
C54 0.081(13) 0.088(14) 0.040(10) -0.010(9) -0.039(9) -0.005(11)
F55 0.089(7) 0.080(7) 0.064(6) 0.013(5) -0.037(5) 0.005(5)
C55 0.082(14) 0.071(13) 0.055(11) -0.003(10) -0.016(10) 0.014(10)
F56 0.061(6) 0.053(5) 0.060(6) 0.004(4) -0.022(4) -0.008(4)
C56 0.064(11) 0.066(11) 0.032(9) 0.003(8) -0.023(8) -0.005(9)
C61 0.075(12) 0.064(11) 0.047(10) -0.014(8) -0.016(9) -0.008(10)
C62 0.048(11) 0.086(13) 0.088(14) -0.024(10) -0.020(10) -0.020(9)
C63 0.087(15) 0.076(14) 0.098(16) -0.019(11) -0.021(12) -0.014(11)
C64 0.036(11) 0.112(17) 0.107(16) -0.001(13) -0.032(10) -0.001(11)
C65 0.054(12) 0.075(13) 0.107(16) -0.004(11) -0.013(11) -0.003(10)
C66 0.046(11) 0.065(12) 0.096(14) 0.006(10) -0.025(10) -0.005(9)
C71 0.066(11) 0.046(9) 0.052(10) 0.000(7) -0.029(9) 0.005(8)
C72 0.035(9) 0.069(11) 0.080(13) -0.015(9) -0.024(8) 0.004(8)
C73 0.077(14) 0.070(12) 0.072(13) -0.027(10) -0.022(11) 0.012(10)
C74A 0.101(17) 0.076(14) 0.066(13) -0.020(10) -0.013(12) 0.011(12)
C75 0.124(19) 0.089(16) 0.067(14) -0.011(12) 0.001(13) -0.010(14)
C76 0.080(14) 0.093(14) 0.057(12) -0.011(11) 0.011(10) -0.002(11)
C81 0.072(12) 0.051(10) 0.042(10) 0.008(8) -0.037(9) -0.004(8)
C82 0.072(12) 0.060(11) 0.073(12) -0.010(9) -0.045(10) 0.007(9)
C83 0.074(14) 0.065(13) 0.126(19) 0.008(12) -0.045(14) -0.036(11)
C84 0.068(14) 0.100(16) 0.092(16) 0.023(13) -0.045(12) -0.032(12)
C85 0.069(13) 0.098(15) 0.070(13) 0.021(11) -0.017(10) -0.034(11)
C86 0.039(10) 0.091(13) 0.076(13) -0.003(10) -0.008(9) -0.027(9)
C91 0.043(9) 0.074(12) 0.050(10) -0.005(9) -0.012(8) -0.024(8)
C92 0.066(11) 0.055(11) 0.058(11) -0.015(8) -0.002(9) -0.017(8)
C93 0.110(17) 0.113(17) 0.044(12) -0.022(11) -0.006(11) -0.032(13)
C94 0.077(14) 0.130(19) 0.054(12) 0.008(13) -0.021(10) -0.046(13)
C95 0.067(13) 0.085(14) 0.074(14) 0.006(11) -0.021(10) -0.026(10)
C96 0.058(11) 0.086(12) 0.031(9) 0.006(8) -0.027(8) 0.001(9)
C101 0.038(9) 0.047(9) 0.035(8) -0.007(7) -0.011(7) -0.002(7)
F102 0.064(6) 0.049(5) 0.066(6) 0.002(4) -0.011(5) -0.007(4)
C102 0.034(9) 0.057(10) 0.049(10) -0.005(8) -0.002(7) -0.003(7)
F103 0.062(6) 0.078(6) 0.065(6) -0.011(5) -0.020(5) -0.014(5)
C103 0.070(12) 0.066(12) 0.049(10) -0.021(9) -0.008(9) -0.030(10)
F104 0.078(7) 0.102(8) 0.067(6) 0.005(5) -0.038(6) -0.029(6)
C104 0.046(10) 0.073(12) 0.045(10) 0.011(9) -0.031(8) -0.015(9)
F105 0.063(6) 0.078(7) 0.075(7) 0.012(5) -0.033(5) -0.002(5)
C105 0.045(10) 0.064(11) 0.056(11) 0.005(9) -0.020(8) -0.005(8)
F106 0.059(6) 0.056(6) 0.063(6) -0.003(4) -0.024(5) 0.004(4)
C106 0.034(8) 0.059(10) 0.038(9) -0.010(7) -0.011(7) -0.003(7)
C111 0.042(9) 0.057(10) 0.039(9) -0.002(7) -0.006(7) -0.006(8)
C112 0.051(11) 0.068(12) 0.082(13) -0.007(9) -0.010(10) -0.003(9)
C113 0.096(17) 0.091(16) 0.091(16) -0.022(12) -0.020(13) 0.003(13)
C114 0.056(12) 0.088(15) 0.106(16) -0.026(12) -0.012(11) 0.000(11)
C115 0.062(13) 0.107(16) 0.081(14) -0.012(12) -0.011(11) -0.031(12)
C116 0.054(11) 0.068(11) 0.063(11) -0.008(9) -0.024(9) -0.020(9)
C121 0.061(11) 0.058(10) 0.043(10) 0.002(8) -0.023(8) -0.018(8)
C122 0.060(11) 0.074(12) 0.046(10) 0.009(9) 0.018(9) -0.013(9)
C123 0.110(18) 0.085(15) 0.064(13) -0.002(11) -0.011(12) -0.022(13)
C124 0.093(15) 0.075(13) 0.041(10) 0.015(9) -0.019(10) -0.026(11)
C125 0.091(15) 0.061(12) 0.080(14) 0.021(10) -0.002(12) -0.009(10)
C126 0.057(11) 0.062(11) 0.065(12) -0.001(9) -0.030(9) 0.002(9)
C161 0.041(10) 0.080(12) 0.054(10) 0.002(9) -0.012(8) -0.010(8)
C162 0.060(12) 0.072(12) 0.063(12) 0.012(9) -0.005(9) -0.013(9)
C163 0.039(10) 0.084(14) 0.096(15) -0.001(11) -0.012(10) 0.022(10)
C164 0.076(14) 0.072(13) 0.057(12) -0.012(9) 0.000(10) -0.004(10)
C165 0.088(15) 0.066(12) 0.065(12) -0.019(9) -0.004(11) 0.004(11)
C166 0.066(12) 0.061(12) 0.074(13) -0.017(9) -0.012(10) -0.006(9)
C171 0.056(10) 0.052(9) 0.038(9) 0.002(7) -0.002(8) 0.004(8)
C172 0.050(11) 0.071(12) 0.091(14) -0.002(10) 0.004(10) -0.006(9)
C173 0.055(12) 0.094(15) 0.089(15) 0.008(12) -0.009(11) 0.003(10)
C174 0.075(14) 0.062(12) 0.088(15) 0.008(10) -0.029(11) 0.009(9)
C175 0.072(13) 0.054(11) 0.071(12) 0.000(9) -0.016(10) -0.008(9)
C176 0.057(11) 0.036(9) 0.068(12) -0.001(8) 0.002(9) -0.009(7)
C181 0.024(8) 0.033(8) 0.058(10) -0.007(7) 0.012(7) -0.001(6)
F182 0.069(6) 0.074(6) 0.065(6) -0.005(5) -0.014(5) -0.003(5)
C182 0.053(10) 0.046(9) 0.019(8) 0.005(6) 0.003(7) -0.005(7)
F183 0.039(6) 0.105(8) 0.085(7) -0.005(6) -0.003(5) -0.005(5)
C183 0.041(10) 0.060(10) 0.065(12) 0.002(9) -0.006(9) -0.003(8)
F184 0.084(7) 0.103(8) 0.063(7) 0.009(6) 0.018(6) -0.009(6)
C184 0.070(13) 0.069(12) 0.049(11) 0.010(9) 0.017(10) -0.021(9)
F185 0.084(7) 0.079(7) 0.065(7) 0.001(5) -0.017(5) -0.001(5)
C185 0.058(12) 0.083(12) 0.038(10) 0.012(9) -0.017(9) -0.002(9)
F186 0.055(6) 0.083(7) 0.068(6) -0.005(5) -0.009(5) -0.004(5)
C186 0.038(10) 0.061(10) 0.046(10) 0.007(8) 0.003(8) -0.010(7)
C191 0.037(10) 0.055(10) 0.083(13) 0.009(9) -0.010(9) -0.007(8)
C192 0.062(12) 0.072(13) 0.115(17) -0.017(12) -0.041(12) 0.006(9)
C193 0.116(19) 0.103(16) 0.080(15) -0.037(12) -0.055(14) 0.001(14)
C194 0.075(14) 0.066(12) 0.091(15) 0.000(10) -0.030(12) -0.011(10)
C195 0.068(11) 0.043(9) 0.054(11) -0.003(8) -0.007(9) -0.011(8)
C196 0.057(11) 0.048(9) 0.052(10) 0.003(8) 0.000(8) -0.016(8)
C201 0.077(13) 0.077(14) 0.045(11) 0.010(9) 0.022(10) 0.010(10)
C202 0.080(14) 0.101(15) 0.060(13) 0.023(11) 0.010(11) 0.026(12)
C203 0.13(2) 0.106(19) 0.085(16) 0.037(15) 0.032(14) 0.030(16)
C204 0.15(3) 0.069(16) 0.10(2) 0.040(15) 0.039(18) 0.019(16)
C205 0.12(2) 0.085(17) 0.11(2) 0.007(15) 0.008(16) -0.006(14)
C206 0.16(2) 0.045(12) 0.083(15) 0.007(11) 0.028(14) -0.022(13)
C300 0.85(12) 0.10(2) 0.73(10) 0.18(4) -0.76(11) -0.20(5)
Cl31 0.39(2) 0.297(17) 0.216(13) 0.037(12) -0.022(13) -0.078(15)
Cl32 0.194(12) 0.51(3) 0.236(13) -0.156(15) -0.026(10) -0.030(14)

loop_
_atom_type_symbol
_atom_type_description
_atom_type_scat_dispersion_real
_atom_type_scat_dispersion_imag
_atom_type_scat_source
C C 0.0033 0.0016 'International Tables Vol C Tables 4.2.6.8 and 6.1.1.4'
H H 0.0000 0.0000 'International Tables Vol C Tables 4.2.6.8 and 6.1.1.4'
F F 0.0171 0.0103 'International Tables Vol C Tables 4.2.6.8 and 6.1.1.4'
P P 0.1023 0.0942 'International Tables Vol C Tables 4.2.6.8 and 6.1.1.4'
Pt Pt -1.7033 8.3905 'International Tables Vol C Tables 4.2.6.8 and 6.1.1.4'
Cl Cl 0.1484 0.1585 'International Tables Vol C Tables 4.2.6.8 and 6.1.1.4'

loop_
_geom_angle_atom_site_label_1
_geom_angle_atom_site_label_2
_geom_angle_atom_site_label_3
_geom_angle
_geom_angle_site_symmetry_1
_geom_angle_site_symmetry_3
C1 Pt1 C51 178.6(6) . .
C1 Pt1 P1 87.5(4) . .
C51 Pt1 P1 91.2(4) . .
C1 Pt1 P2 88.3(4) . .
C51 Pt1 P2 93.0(4) . .
P1 Pt1 P2 175.70(13) . .
C1 Pt1 Pt2 5.2(4) . .
C51 Pt1 Pt2 175.4(4) . .
P1 Pt1 Pt2 91.15(9) . .
P2 Pt1 Pt2 84.65(9) . .
C31 P1 C41 102.8(7) . .
C31 P1 C1A 102.3(6) . .
C41 P1 C1A 107.7(8) . .
C31 P1 Pt1 114.9(6) . .
C41 P1 Pt1 115.3(5) . .
C1A P1 Pt1 112.6(5) . .
C2 C1 Pt1 179.0(14) . .
C2A C1A P1 111.2(11) . .
C1A C2A C3A 110.4(16) . .
C4A C3A C2A 116.2(18) . .
C5A C4A C3A 115.9(18) . .
C4A C5A C6A 107.6(17) . .
C7A C6A C5A 111.1(17) . .
C6A C7A C8A 113.6(17) . .
C9A C8A C7A 122.3(18) . .
C8A C9A C10A 115.1(18) . .
C11A C10A C9A 111.0(18) . .
C10A C11A C12A 122.2(17) . .
C13A C12A C11A 116.1(18) . .
C12A C13A C14A 111.7(18) . .
C15A C14A C13A 106.1(17) . .
C14A C15A C16A 114.4(17) . .
C15A C16A C17A 117.1(18) . .
C18A C17A C16A 112.5(16) . .
C17A C18A P3 116.9(11) . .
C2B C1B P2 115.5(13) . .
C3B C2B C1B 114(2) . .
C2B C3B C4B 115(2) . .
C3B C4B C5B 115(2) . .
C6B C5B C4B 111(2) . .
C5B C6B C7B 114(2) . .
C8B C7B C6B 102(2) . .
C9B C8B C7B 135(3) . .
C8B C9B C10B 148(3) . .
C11B C10B C9B 100(2) . .
C10B C11B C12B 107(2) . .
C13B C12B C11B 104(2) . .
C12B C13B C14B 99(2) . .
C15B C14B C13B 104.4(19) . .
C16B C15B C14B 111(2) . .
C15B C16B C17B 112(2) . .
C18B C17B C16B 116(2) . .
C17B C18B P4 119.1(14) . .
C2' C1' Pt3 166.7(14) . .
C2C C1C P5 113.4(14) . .
C3C C2C C1C 111(2) . .
C4C C3C C2C 117(2) . .
C3C C4C C5C 115(2) . .
C6C C5C C4C 120(2) . .
C7C C6C C5C 116(2) . .
C6C C7C C8C 115(2) . .
C9C C8C C7C 115(2) . .
C10C C9C C8C 144(3) . .
C9C C10C C11C 132(3) . .
C12C C11C C10C 132(3) . .
C11C C12C C13C 127(3) . .
C14C C13C C12C 125(2) . .
C13C C14C C15C 126(2) . .
C16C C15C C14C 129(2) . .
C15C C16C C17C 127(2) . .
C18C C17C C16C 116(2) . .
C17C C18C P6 113.9(14) . 2_166
C12 Pt2 C101 178.6(6) . .
C12 Pt2 P4 87.4(5) . .
C101 Pt2 P4 93.1(4) . .
C12 Pt2 P3 87.5(5) . .
C101 Pt2 P3 92.0(4) . .
P4 Pt2 P3 174.84(14) . .
C12 Pt2 Pt1 3.3(4) . .
C101 Pt2 Pt1 177.5(4) . .
P4 Pt2 Pt1 84.40(10) . .
P3 Pt2 Pt1 90.44(9) . .
C61 P2 C71 102.1(7) . .
C61 P2 C1B 107.9(8) . .
C71 P2 C1B 101.5(7) . .
C61 P2 Pt1 116.7(5) . .
C71 P2 Pt1 116.2(6) . .
C1B P2 Pt1 111.0(5) . .
C1 C2 C3 174.7(18) . .
C1' C2' C3' 170.8(18) . .
C1' Pt3 C181 175.9(6) . .
C1' Pt3 P5 87.6(4) . .
C181 Pt3 P5 93.6(4) . .
C1' Pt3 P6 87.1(4) . .
C181 Pt3 P6 91.6(4) . .
P5 Pt3 P6 174.72(15) . .
C1' Pt3 Pt3 20.6(4) . 2_166
C181 Pt3 Pt3 155.4(4) . 2_166
P5 Pt3 Pt3 97.93(11) . 2_166
P6 Pt3 Pt3 77.34(10) . 2_166
C81 P3 C18A 102.3(7) . .
C81 P3 C91 100.7(7) . .
C18A P3 C91 106.0(8) . .
C81 P3 Pt2 115.6(6) . .
C18A P3 Pt2 110.2(5) . .
C91 P3 Pt2 120.1(5) . .
C4 C3 C2 178(2) . .
C4' C3' C2' 174.5(18) . .
C111 P4 C121 101.7(7) . .
C111 P4 C18B 107.7(7) . .
C121 P4 C18B 101.8(7) . .
C111 P4 Pt2 117.7(5) . .
C121 P4 Pt2 115.8(6) . .
C18B P4 Pt2 110.7(5) . .
C3 C4 C5 177(2) . .
C3' C4' C5' 176(2) . .
C191 P5 C1C 107.3(8) . .
C191 P5 C201 102.1(7) . .
C1C P5 C201 104.2(9) . .
C191 P5 Pt3 118.3(5) . .
C1C P5 Pt3 110.8(6) . .
C201 P5 Pt3 113.0(7) . .
C6 C5 C4 174(2) . .
C6' C5' C4' 178(2) . .
C171 P6 C161 102.0(7) . .
C171 P6 C18C 106.7(7) . 2_166
C161 P6 C18C 104.9(7) . 2_166
C171 P6 Pt3 117.5(5) . .
C161 P6 Pt3 113.5(5) . .
C18C P6 Pt3 111.2(5) 2_166 .
C5 C6 C7 174(2) . .
C5' C6' C6' 178(2) . 2_166
C8 C7 C6 178(2) . .
C7 C8 C9 177(3) . .
C10 C9 C8 180(3) . .
C9 C10 C11 178(2) . .
C12 C11 C10 176.9(18) . .
C11 C12 Pt2 177.8(15) . .
C32 C31 C36 119.0(15) . .
C32 C31 P1 121.9(13) . .
C36 C31 P1 118.9(12) . .
C31 C32 C33 118.8(17) . .
C34 C33 C32 121.3(17) . .
C35 C34 C33 120.3(16) . .
C34 C35 C36 119.2(18) . .
C35 C36 C31 121.2(17) . .
C42 C41 C46 120.9(15) . .
C42 C41 P1 118.0(12) . .
C46 C41 P1 121.1(13) . .
C41 C42 C43 123.1(17) . .
C44 C43 C42 117.7(18) . .
C43 C44 C45 120.7(17) . .
C44 C45 C46 123.0(18) . .
C41 C46 C45 114.4(17) . .
C56 C51 C52 114.0(13) . .
C56 C51 Pt1 122.6(10) . .
C52 C51 Pt1 123.4(10) . .
F52 C52 C51 119.0(12) . .
F52 C52 C53 115.7(13) . .
C51 C52 C53 125.1(13) . .
F53 C53 C54 119.8(14) . .
F53 C53 C52 121.2(15) . .
C54 C53 C52 118.9(14) . .
F54 C54 C55 120.9(17) . .
F54 C54 C53 120.6(16) . .
C55 C54 C53 118.1(15) . .
F55 C55 C54 118.4(16) . .
F55 C55 C56 121.3(16) . .
C54 C55 C56 120.3(16) . .
F56 C56 C51 121.9(12) . .
F56 C56 C55 114.7(14) . .
C51 C56 C55 123.3(15) . .
C66 C61 C62 119.2(15) . .
C66 C61 P2 119.6(13) . .
C62 C61 P2 120.9(13) . .
C61 C62 C63 117.3(16) . .
C64 C63 C62 121.5(17) . .
C65 C64 C63 118.1(16) . .
C64 C65 C66 122.2(17) . .
C65 C66 C61 121.4(16) . .
C72 C71 C76 120.4(15) . .
C72 C71 P2 119.4(13) . .
C76 C71 P2 120.0(13) . .
C73 C72 C71 117.7(16) . .
C72 C73 C74A 121.2(17) . .
C75 C74A C73 119.7(17) . .
C76 C75 C74A 121.1(19) . .
C75 C76 C71 119.7(18) . .
C86 C81 C82 120.0(15) . .
C86 C81 P3 120.5(12) . .
C82 C81 P3 119.4(13) . .
C83 C82 C81 117.4(17) . .
C84 C83 C82 120.0(18) . .
C83 C84 C85 122.9(17) . .
C86 C85 C84 117.2(17) . .
C85 C86 C81 122.5(17) . .
C92 C91 C96 121.7(14) . .
C92 C91 P3 122.1(12) . .
C96 C91 P3 116.1(12) . .
C91 C92 C93 117.0(17) . .
C94 C93 C92 121.5(19) . .
C95 C94 C93 118.5(18) . .
C96 C95 C94 123.5(18) . .
C95 C96 C91 117.7(16) . .
C106 C101 C102 114.3(13) . .
C106 C101 Pt2 122.4(10) . .
C102 C101 Pt2 123.3(11) . .
F102 C102 C101 120.7(13) . .
F102 C102 C103 116.9(13) . .
C101 C102 C103 122.4(14) . .
F103 C103 C104 122.2(15) . .
F103 C103 C102 117.8(15) . .
C104 C103 C102 119.9(14) . .
F104 C104 C105 120.6(15) . .
F104 C104 C103 119.6(15) . .
C105 C104 C103 119.7(13) . .
F105 C105 C104 120.7(13) . .
F105 C105 C106 120.6(14) . .
C104 C105 C106 118.7(14) . .
F106 C106 C101 119.7(12) . .
F106 C106 C105 115.3(13) . .
C101 C106 C105 124.9(14) . .
C112 C111 C116 120.3(14) . .
C112 C111 P4 121.7(12) . .
C116 C111 P4 118.0(11) . .
C111 C112 C113 117.3(15) . .
C114 C113 C112 124.0(18) . .
C113 C114 C115 116.6(18) . .
C116 C115 C114 122.7(17) . .
C115 C116 C111 119.1(16) . .
C126 C121 C122 118.3(14) . .
C126 C121 P4 122.8(13) . .
C122 C121 P4 118.9(12) . .
C121 C122 C123 119.8(16) . .
C124 C123 C122 118.7(17) . .
C125 C124 C123 120.2(16) . .
C126 C125 C124 120.7(17) . .
C125 C126 C121 121.9(16) . .
C162 C161 C166 117.3(15) . .
C162 C161 P6 123.3(13) . .
C166 C161 P6 119.5(12) . .
C161 C162 C163 121.7(16) . .
C164 C163 C162 120.1(16) . .
C163 C164 C165 120.6(17) . .
C164 C165 C166 120.2(17) . .
C165 C166 C161 120.1(16) . .
C176 C171 C172 120.4(14) . .
C176 C171 P6 119.2(12) . .
C172 C171 P6 120.4(12) . .
C173 C172 C171 117.6(17) . .
C174 C173 C172 121.8(18) . .
C173 C174 C175 119.6(18) . .
C176 C175 C174 121.2(16) . .
C175 C176 C171 119.3(15) . .
C182 C181 C186 110.9(12) . .
C182 C181 Pt3 123.1(11) . .
C186 C181 Pt3 125.7(10) . .
F182 C182 C181 120.7(12) . .
F182 C182 C183 114.5(13) . .
C181 C182 C183 124.9(13) . .
F183 C183 C184 120.5(15) . .
F183 C183 C182 120.9(14) . .
C184 C183 C182 118.5(14) . .
F184 C184 C183 119.9(16) . .
F184 C184 C185 121.3(16) . .
C183 C184 C185 118.8(14) . .
C186 C185 F185 123.8(15) . .
C186 C185 C184 118.7(15) . .
F185 C185 C184 117.5(15) . .
C185 C186 F186 115.4(14) . .
C185 C186 C181 128.2(14) . .
F186 C186 C181 116.4(12) . .
C192 C191 C196 119.4(16) . .
C192 C191 P5 123.8(13) . .
C196 C191 P5 116.8(12) . .
C191 C192 C193 116.6(17) . .
C194 C193 C192 122.6(17) . .
C193 C194 C195 118.8(18) . .
C196 C195 C194 122.6(17) . .
C195 C196 C191 119.7(15) . .
C202 C201 C206 125.3(18) . .
C202 C201 P5 118.1(15) . .
C206 C201 P5 116.5(17) . .
C201 C202 C203 119(2) . .
C202 C203 C204 116(2) . .
C205 C204 C203 122(2) . .
C206 C205 C204 123(2) . .
C205 C206 C201 115(2) . .
Cl31 C300 Cl32 95(3) . .

loop_
_geom_bond_atom_site_label_1
_geom_bond_atom_site_label_2
_geom_bond_distance
_geom_bond_site_symmetry_2
Pt1 C1 1.962(13) .
Pt1 C51 2.047(13) .
Pt1 P1 2.300(4) .
Pt1 P2 2.309(4) .
Pt1 Pt2 17.9897(8) .
P1 C31 1.806(16) .
P1 C41 1.839(15) .
P1 C1A 1.857(16) .
C1 C2 1.207(19) .
C1A C2A 1.52(2) .
C2A C3A 1.54(2) .
C3A C4A 1.46(2) .
C4A C5A 1.47(2) .
C5A C6A 1.56(2) .
C6A C7A 1.41(2) .
C7A C8A 1.61(2) .
C8A C9A 1.44(2) .
C9A C10A 1.52(2) .
C10A C11A 1.44(3) .
C11A C12A 1.62(3) .
C12A C13A 1.33(2) .
C13A C14A 1.66(3) .
C14A C15A 1.39(2) .
C15A C16A 1.53(2) .
C16A C17A 1.51(3) .
C17A C18A 1.51(2) .
C18A P3 1.818(15) .
C1B C2B 1.52(3) .
C1B P2 1.840(15) .
C2B C3B 1.51(3) .
C3B C4B 1.51(3) .
C4B C5B 1.55(3) .
C5B C6B 1.51(3) .
C6B C7B 1.52(3) .
C7B C8B 1.42(2) .
C8B C9B 1.35(2) .
C9B C10B 1.53(3) .
C10B C11B 1.29(3) .
C11B C12B 1.71(3) .
C12B C13B 1.42(3) .
C13B C14B 1.78(3) .
C14B C15B 1.55(3) .
C15B C16B 1.50(3) .
C16B C17B 1.52(3) .
C17B C18B 1.47(2) .
C18B P4 1.816(15) .
C1' C2' 1.23(2) .
C1' Pt3 1.960(16) .
C1C C2C 1.57(3) .
C1C P5 1.839(18) .
C2C C3C 1.49(3) .
C3C C4C 1.43(3) .
C4C C5C 1.57(3) .
C5C C6C 1.57(3) .
C6C C7C 1.36(3) .
C7C C8C 1.57(3) .
C8C C9C 1.46(3) .
C9C C10C 1.33(2) .
C10C C11C 1.37(2) .
C11C C12C 1.28(3) .
C12C C13C 1.43(3) .
C13C C14C 1.40(3) .
C14C C15C 1.42(3) .
C15C C16C 1.35(3) .
C16C C17C 1.51(3) .
C17C C18C 1.50(2) .
C18C P6 1.828(16) 2_166
Pt2 C12 1.998(15) .
Pt2 C101 2.052(13) .
Pt2 P4 2.301(4) .
Pt2 P3 2.307(4) .
P2 C61 1.791(17) .
P2 C71 1.818(15) .
C2 C3 1.38(2) .
C2' C3' 1.36(2) .
Pt3 C181 2.007(13) .
Pt3 P5 2.303(4) .
Pt3 P6 2.321(4) .
Pt3 Pt3 17.6087(13) 2_166
P3 C81 1.799(16) .
P3 C91 1.845(15) .
C3 C4 1.23(2) .
C3' C4' 1.19(2) .
P4 C111 1.805(14) .
P4 C121 1.821(15) .
C4 C5 1.37(2) .
C4' C5' 1.38(3) .
P5 C191 1.809(18) .
P5 C201 1.869(18) .
C5 C6 1.16(2) .
C5' C6' 1.24(2) .
P6 C171 1.810(15) .
P6 C161 1.811(17) .
P6 C18C 1.828(16) 2_166
C6 C7 1.36(2) .
C6' C6' 1.34(4) 2_166
C7 C8 1.22(2) .
C8 C9 1.34(2) .
C9 C10 1.21(2) .
C10 C11 1.41(2) .
C11 C12 1.176(19) .
C31 C32 1.41(2) .
C31 C36 1.42(2) .
C32 C33 1.41(2) .
C33 C34 1.39(2) .
C34 C35 1.39(3) .
C35 C36 1.40(2) .
C41 C42 1.35(2) .
C41 C46 1.43(2) .
C42 C43 1.42(2) .
C43 C44 1.35(2) .
C44 C45 1.39(3) .
C45 C46 1.44(3) .
C51 C56 1.357(19) .
C51 C52 1.380(18) .
F52 C52 1.350(15) .
C52 C53 1.395(19) .
F53 C53 1.330(17) .
C53 C54 1.37(2) .
F54 C54 1.320(16) .
C54 C55 1.37(2) .
F55 C55 1.368(18) .
C55 C56 1.41(2) .
F56 C56 1.343(16) .
C61 C66 1.39(2) .
C61 C62 1.41(2) .
C62 C63 1.46(2) .
C63 C64 1.39(3) .
C64 C65 1.37(2) .
C65 C66 1.38(2) .
C71 C72 1.42(2) .
C71 C76 1.43(2) .
C72 C73 1.41(2) .
C73 C74A 1.39(2) .
C74A C75 1.41(3) .
C75 C76 1.36(2) .
C81 C86 1.41(2) .
C81 C82 1.44(2) .
C82 C83 1.43(2) .
C83 C84 1.39(3) .
C84 C85 1.41(3) .
C85 C86 1.38(2) .
C91 C92 1.40(2) .
C91 C96 1.42(2) .
C92 C93 1.41(2) .
C93 C94 1.39(3) .
C94 C95 1.37(3) .
C95 C96 1.36(2) .
C101 C106 1.368(18) .
C101 C102 1.377(18) .
F102 C102 1.326(16) .
C102 C103 1.43(2) .
F103 C103 1.347(16) .
C103 C104 1.36(2) .
F104 C104 1.344(15) .
C104 C105 1.35(2) .
F105 C105 1.336(16) .
C105 C106 1.410(19) .
F106 C106 1.358(15) .
C111 C112 1.40(2) .
C111 C116 1.418(19) .
C112 C113 1.42(2) .
C113 C114 1.35(3) .
C114 C115 1.43(3) .
C115 C116 1.36(2) .
C121 C126 1.39(2) .
C121 C122 1.41(2) .
C122 C123 1.41(2) .
C123 C124 1.40(3) .
C124 C125 1.37(2) .
C125 C126 1.35(2) .
C161 C162 1.36(2) .
C161 C166 1.44(2) .
C162 C163 1.41(2) .
C163 C164 1.36(2) .
C164 C165 1.37(2) .
C165 C166 1.39(2) .
C171 C176 1.39(2) .
C171 C172 1.44(2) .
C172 C173 1.41(2) .
C173 C174 1.36(2) .
C174 C175 1.41(2) .
C175 C176 1.39(2) .
C181 C182 1.375(18) .
C181 C186 1.41(2) .
F182 C182 1.320(15) .
C182 C183 1.425(19) .
F183 C183 1.336(16) .
C183 C184 1.38(2) .
F184 C184 1.338(16) .
C184 C185 1.39(2) .
F185 C185 1.340(16) .
C185 C186 1.33(2) .
F186 C186 1.368(16) .
C191 C192 1.41(2) .
C191 C196 1.42(2) .
C192 C193 1.44(3) .
C193 C194 1.33(3) .
C194 C195 1.38(2) .
C195 C196 1.34(2) .
C201 C202 1.39(3) .
C201 C206 1.42(3) .
C202 C203 1.40(3) .
C203 C204 1.44(4) .
C204 C205 1.39(3) .
C205 C206 1.34(3) .
C300 Cl31 1.65(3) .
C300 Cl32 2.08(9) .

loop_
_geom_torsion_atom_site_label_1
_geom_torsion_atom_site_label_2
_geom_torsion_atom_site_label_3
_geom_torsion_atom_site_label_4
_geom_torsion
_geom_torsion_site_symmetry_1
_geom_torsion_site_symmetry_4
C1 Pt1 P1 C31 -63.1(6) . .
C51 Pt1 P1 C31 117.2(6) . .
P2 Pt1 P1 C31 -55(2) . .
Pt2 Pt1 P1 C31 -66.7(5) . .
C1 Pt1 P1 C41 177.7(7) . .
C51 Pt1 P1 C41 -2.1(7) . .
P2 Pt1 P1 C41 -174.0(18) . .
Pt2 Pt1 P1 C41 174.0(6) . .
C1 Pt1 P1 C1A 53.6(7) . .
C51 Pt1 P1 C1A -126.1(7) . .
P2 Pt1 P1 C1A 62(2) . .
Pt2 Pt1 P1 C1A 49.9(5) . .
C51 Pt1 C1 C2 -41(100) . .
P1 Pt1 C1 C2 -53(93) . .
P2 Pt1 C1 C2 128(93) . .
Pt2 Pt1 C1 C2 83(93) . .
C31 P1 C1A C2A 167.8(13) . .
C41 P1 C1A C2A -84.3(13) . .
Pt1 P1 C1A C2A 43.9(14) . .
P1 C1A C2A C3A -179.8(13) . .
C1A C2A C3A C4A 67(2) . .
C2A C3A C4A C5A 64(3) . .
C3A C4A C5A C6A 170.4(18) . .
C4A C5A C6A C7A -170.6(18) . .
C5A C6A C7A C8A 174.2(17) . .
C6A C7A C8A C9A -63(3) . .
C7A C8A C9A C10A -168.5(18) . .
C8A C9A C10A C11A -63(3) . .
C9A C10A C11A C12A -176.5(17) . .
C10A C11A C12A C13A -68(3) . .
C11A C12A C13A C14A -179.9(16) . .
C12A C13A C14A C15A -171(2) . .
C13A C14A C15A C16A 164.0(17) . .
C14A C15A C16A C17A 70(3) . .
C15A C16A C17A C18A 65(2) . .
C16A C17A C18A P3 -178.9(13) . .
P2 C1B C2B C3B 179.0(16) . .
C1B C2B C3B C4B 62(3) . .
C2B C3B C4B C5B 63(3) . .
C3B C4B C5B C6B 175(2) . .
C4B C5B C6B C7B 178(2) . .
C5B C6B C7B C8B -175(2) . .
C6B C7B C8B C9B -170(3) . .
C7B C8B C9B C10B -175(3) . .
C8B C9B C10B C11B -79(5) . .
C9B C10B C11B C12B -163(2) . .
C10B C11B C12B C13B -76(3) . .
C11B C12B C13B C14B -178.3(17) . .
C12B C13B C14B C15B -165(2) . .
C13B C14B C15B C16B -174(2) . .
C14B C15B C16B C17B -164(2) . .
C15B C16B C17B C18B 68(3) . .
C16B C17B C18B P4 -176.5(16) . .
P5 C1C C2C C3C -174.1(18) . .
C1C C2C C3C C4C 60(3) . .
C2C C3C C4C C5C 56(3) . .
C3C C4C C5C C6C 164(2) . .
C4C C5C C6C C7C 80(3) . .
C5C C6C C7C C8C 171(2) . .
C6C C7C C8C C9C 175(3) . .
C7C C8C C9C C10C -41(5) . .
C8C C9C C10C C11C -175(3) . .
C9C C10C C11C C12C -168(3) . .
C10C C11C C12C C13C 175(3) . .
C11C C12C C13C C14C 40(5) . .
C12C C13C C14C C15C -168(3) . .
C13C C14C C15C C16C -171(3) . .
C14C C15C C16C C17C -177(3) . .
C15C C16C C17C C18C -30(4) . .
C16C C17C C18C P6 -178.0(18) . 2_166
C1 Pt1 Pt2 C12 127(9) . .
C51 Pt1 Pt2 C12 -68(9) . .
P1 Pt1 Pt2 C12 171(8) . .
P2 Pt1 Pt2 C12 -8(8) . .
C1 Pt1 Pt2 C101 -30(10) . .
C51 Pt1 Pt2 C101 136(10) . .
P1 Pt1 Pt2 C101 15(9) . .
P2 Pt1 Pt2 C101 -164(9) . .
C1 Pt1 Pt2 P4 -28(4) . .
C51 Pt1 Pt2 P4 137(5) . .
P1 Pt1 Pt2 P4 16.40(14) . .
P2 Pt1 Pt2 P4 -162.70(14) . .
C1 Pt1 Pt2 P3 152(4) . .
C51 Pt1 Pt2 P3 -43(5) . .
P1 Pt1 Pt2 P3 -163.71(13) . .
P2 Pt1 Pt2 P3 17.18(14) . .
C2B C1B P2 C61 -83.8(16) . .
C2B C1B P2 C71 169.3(15) . .
C2B C1B P2 Pt1 45.2(16) . .
C1 Pt1 P2 C61 179.7(7) . .
C51 Pt1 P2 C61 -0.6(7) . .
P1 Pt1 P2 C61 171.3(18) . .
Pt2 Pt1 P2 C61 -176.6(6) . .
C1 Pt1 P2 C71 -59.8(7) . .
C51 Pt1 P2 C71 120.0(6) . .
P1 Pt1 P2 C71 -68(2) . .
Pt2 Pt1 P2 C71 -56.1(5) . .
C1 Pt1 P2 C1B 55.5(7) . .
C51 Pt1 P2 C1B -124.8(7) . .
P1 Pt1 P2 C1B 47(2) . .
Pt2 Pt1 P2 C1B 59.2(6) . .
Pt1 C1 C2 C3 -84(96) . .
Pt3 C1' C2' C3' 23(16) . .
C2' C1' Pt3 C181 1(12) . .
C2' C1' Pt3 P5 109(6) . .
C2' C1' Pt3 P6 -72(6) . .
C2' C1' Pt3 Pt3 -11(5) . 2_166
C17A C18A P3 C81 170.8(13) . .
C17A C18A P3 C91 -84.1(14) . .
C17A C18A P3 Pt2 47.3(14) . .
C12 Pt2 P3 C81 -65.3(6) . .
C101 Pt2 P3 C81 113.4(6) . .
P4 Pt2 P3 C81 -65.4(17) . .
Pt1 Pt2 P3 C81 -66.7(5) . .
C12 Pt2 P3 C18A 50.1(7) . .
C101 Pt2 P3 C18A -131.3(6) . .
P4 Pt2 P3 C18A 50.0(17) . .
Pt1 Pt2 P3 C18A 48.7(5) . .
C12 Pt2 P3 C91 173.6(8) . .
C101 Pt2 P3 C91 -7.7(7) . .
P4 Pt2 P3 C91 173.6(16) . .
Pt1 Pt2 P3 C91 172.2(6) . .
C1 C2 C3 C4 135(52) . .
C1' C2' C3' C4' -4(28) . .
C17B C18B P4 C111 -88.2(16) . .
C17B C18B P4 C121 165.4(16) . .
C17B C18B P4 Pt2 41.8(17) . .
C12 Pt2 P4 C111 178.9(7) . .
C101 Pt2 P4 C111 0.2(7) . .
P3 Pt2 P4 C111 179(100) . .
Pt1 Pt2 P4 C111 -179.7(6) . .
C12 Pt2 P4 C121 -60.7(7) . .
C101 Pt2 P4 C121 120.6(6) . .
P3 Pt2 P4 C121 -60.6(17) . .
Pt1 Pt2 P4 C121 -59.3(5) . .
C12 Pt2 P4 C18B 54.5(7) . .
C101 Pt2 P4 C18B -124.2(7) . .
P3 Pt2 P4 C18B 54.5(17) . .
Pt1 Pt2 P4 C18B 55.9(6) . .
C2 C3 C4 C5 -165(41) . .
C2' C3' C4' C5' 6(43) . .
C2C C1C P5 C191 -77.6(17) . .
C2C C1C P5 C201 174.6(16) . .
C2C C1C P5 Pt3 52.8(17) . .
C1' Pt3 P5 C191 -178.7(7) . .
C181 Pt3 P5 C191 -2.6(7) . .
P6 Pt3 P5 C191 173.0(16) . .
Pt3 Pt3 P5 C191 -160.8(6) 2_166 .
C1' Pt3 P5 C1C 56.9(8) . .
C181 Pt3 P5 C1C -126.9(8) . .
P6 Pt3 P5 C1C 48.6(19) . .
Pt3 Pt3 P5 C1C 74.8(7) 2_166 .
C1' Pt3 P5 C201 -59.6(7) . .
C181 Pt3 P5 C201 116.6(7) . .
P6 Pt3 P5 C201 -67.9(18) . .
Pt3 Pt3 P5 C201 -41.6(6) 2_166 .
C3 C4 C5 C6 0(46) . .
C3' C4' C5' C6' -3(78) . .
C1' Pt3 P6 C171 167.8(7) . .
C181 Pt3 P6 C171 -8.3(7) . .
P5 Pt3 P6 C171 176.1(17) . .
Pt3 Pt3 P6 C171 149.5(6) 2_166 .
C1' Pt3 P6 C161 -73.4(7) . .
C181 Pt3 P6 C161 110.5(7) . .
P5 Pt3 P6 C161 -65.1(18) . .
Pt3 Pt3 P6 C161 -91.7(6) 2_166 .
C1' Pt3 P6 C18C 44.6(7) . 2_166
C181 Pt3 P6 C18C -131.5(7) . 2_166
P5 Pt3 P6 C18C 52.9(19) . 2_166
Pt3 Pt3 P6 C18C 26.2(6) 2_166 2_166
C4 C5 C6 C7 -157(17) . .
C4' C5' C6' C6' -92(100) . 2_166
C5 C6 C7 C8 -42(85) . .
C6 C7 C8 C9 -162(56) . .
C7 C8 C9 C10 -148(100) . .
C8 C9 C10 C11 -24(100) . .
C9 C10 C11 C12 -49(77) . .
C10 C11 C12 Pt2 54(64) . .
C101 Pt2 C12 C11 103(43) . .
P4 Pt2 C12 C11 -7(38) . .
P3 Pt2 C12 C11 173(100) . .
Pt1 Pt2 C12 C11 -32(33) . .
C41 P1 C31 C32 134.6(12) . .
C1A P1 C31 C32 -113.8(12) . .
Pt1 P1 C31 C32 8.6(13) . .
C41 P1 C31 C36 -49.8(13) . .
C1A P1 C31 C36 61.8(13) . .
Pt1 P1 C31 C36 -175.9(10) . .
C36 C31 C32 C33 3(2) . .
P1 C31 C32 C33 178.1(11) . .
C31 C32 C33 C34 -2(2) . .
C32 C33 C34 C35 -2(3) . .
C33 C34 C35 C36 4(3) . .
C34 C35 C36 C31 -3(3) . .
C32 C31 C36 C35 0(2) . .
P1 C31 C36 C35 -175.9(14) . .
C31 P1 C41 C42 -57.4(13) . .
C1A P1 C41 C42 -165.0(12) . .
Pt1 P1 C41 C42 68.4(12) . .
C31 P1 C41 C46 124.1(13) . .
C1A P1 C41 C46 16.6(14) . .
Pt1 P1 C41 C46 -110.1(12) . .
C46 C41 C42 C43 5(2) . .
P1 C41 C42 C43 -173.3(12) . .
C41 C42 C43 C44 -3(2) . .
C42 C43 C44 C45 1(3) . .
C43 C44 C45 C46 1(3) . .
C42 C41 C46 C45 -4(2) . .
P1 C41 C46 C45 174.7(13) . .
C44 C45 C46 C41 1(3) . .
C1 Pt1 C51 C56 58(25) . .
P1 Pt1 C51 C56 69.8(12) . .
P2 Pt1 C51 C56 -110.8(12) . .
Pt2 Pt1 C51 C56 -51(5) . .
C1 Pt1 C51 C52 -119(25) . .
P1 Pt1 C51 C52 -107.4(12) . .
P2 Pt1 C51 C52 72.0(12) . .
Pt2 Pt1 C51 C52 132(4) . .
C56 C51 C52 F52 -178.4(13) . .
Pt1 C51 C52 F52 -1.0(19) . .
C56 C51 C52 C53 -3(2) . .
Pt1 C51 C52 C53 174.3(13) . .
F52 C52 C53 F53 -3(2) . .
C51 C52 C53 F53 -178.6(15) . .
F52 C52 C53 C54 179.0(15) . .
C51 C52 C53 C54 4(3) . .
F53 C53 C54 F54 5(3) . .
C52 C53 C54 F54 -176.7(15) . .
F53 C53 C54 C55 177.3(16) . .
C52 C53 C54 C55 -5(3) . .
F54 C54 C55 F55 -3(3) . .
C53 C54 C55 F55 -174.5(16) . .
F54 C54 C55 C56 177.9(15) . .
C53 C54 C55 C56 6(3) . .
C52 C51 C56 F56 179.9(13) . .
Pt1 C51 C56 F56 2(2) . .
C52 C51 C56 C55 4(2) . .
Pt1 C51 C56 C55 -173.2(12) . .
F55 C55 C56 F56 -1(2) . .
C54 C55 C56 F56 178.0(15) . .
F55 C55 C56 C51 174.5(14) . .
C54 C55 C56 C51 -6(3) . .
C71 P2 C61 C66 -60.2(15) . .
C1B P2 C61 C66 -166.6(14) . .
Pt1 P2 C61 C66 67.6(15) . .
C71 P2 C61 C62 126.4(14) . .
C1B P2 C61 C62 20.0(16) . .
Pt1 P2 C61 C62 -105.8(13) . .
C66 C61 C62 C63 3(3) . .
P2 C61 C62 C63 176.6(13) . .
C61 C62 C63 C64 0(3) . .
C62 C63 C64 C65 -5(3) . .
C63 C64 C65 C66 6(3) . .
C64 C65 C66 C61 -3(3) . .
C62 C61 C66 C65 -2(3) . .
P2 C61 C66 C65 -175.5(15) . .
C61 P2 C71 C72 138.2(12) . .
C1B P2 C71 C72 -110.4(13) . .
Pt1 P2 C71 C72 10.1(13) . .
C61 P2 C71 C76 -46.5(15) . .
C1B P2 C71 C76 64.9(14) . .
Pt1 P2 C71 C76 -174.6(12) . .
C76 C71 C72 C73 -3(2) . .
P2 C71 C72 C73 172.0(12) . .
C71 C72 C73 C74A 3(2) . .
C72 C73 C74A C75 -1(3) . .
C73 C74A C75 C76 0(3) . .
C74A C75 C76 C71 -1(3) . .
C72 C71 C76 C75 2(3) . .
P2 C71 C76 C75 -173.0(15) . .
C18A P3 C81 C86 67.7(13) . .
C91 P3 C81 C86 -41.4(14) . .
Pt2 P3 C81 C86 -172.5(11) . .
C18A P3 C81 C82 -108.5(12) . .
C91 P3 C81 C82 142.3(11) . .
Pt2 P3 C81 C82 11.2(12) . .
C86 C81 C82 C83 0(2) . .
P3 C81 C82 C83 176.2(12) . .
C81 C82 C83 C84 2(2) . .
C82 C83 C84 C85 -3(3) . .
C83 C84 C85 C86 2(3) . .
C84 C85 C86 C81 0(3) . .
C82 C81 C86 C85 -1(2) . .
P3 C81 C86 C85 -177.3(13) . .
C81 P3 C91 C92 122.8(13) . .
C18A P3 C91 C92 16.5(14) . .
Pt2 P3 C91 C92 -109.1(12) . .
C81 P3 C91 C96 -59.9(13) . .
C18A P3 C91 C96 -166.2(11) . .
Pt2 P3 C91 C96 68.3(12) . .
C96 C91 C92 C93 0(2) . .
P3 C91 C92 C93 177.0(13) . .
C91 C92 C93 C94 4(3) . .
C92 C93 C94 C95 -5(3) . .
C93 C94 C95 C96 3(3) . .
C94 C95 C96 C91 1(3) . .
C92 C91 C96 C95 -2(2) . .
P3 C91 C96 C95 -179.3(12) . .
C12 Pt2 C101 C106 -47(26) . .
P4 Pt2 C101 C106 63.5(12) . .
P3 Pt2 C101 C106 -116.4(11) . .
Pt1 Pt2 C101 C106 65(9) . .
C12 Pt2 C101 C102 134(25) . .
P4 Pt2 C101 C102 -115.8(11) . .
P3 Pt2 C101 C102 64.4(12) . .
Pt1 Pt2 C101 C102 -114(9) . .
C106 C101 C102 F102 -177.7(12) . .
Pt2 C101 C102 F102 1.7(19) . .
C106 C101 C102 C103 3(2) . .
Pt2 C101 C102 C103 -177.6(11) . .
F102 C102 C103 F103 -4(2) . .
C101 C102 C103 F103 175.7(13) . .
F102 C102 C103 C104 179.4(13) . .
C101 C102 C103 C104 -1(2) . .
F103 C103 C104 F104 5(2) . .
C102 C103 C104 F104 -178.6(13) . .
F103 C103 C104 C105 -177.6(14) . .
C102 C103 C104 C105 -1(2) . .
F104 C104 C105 F105 0(2) . .
C103 C104 C105 F105 -177.8(14) . .
F104 C104 C105 C106 178.7(13) . .
C103 C104 C105 C106 1(2) . .
C102 C101 C106 F106 -179.3(12) . .
Pt2 C101 C106 F106 1.3(18) . .
C102 C101 C106 C105 -3(2) . .
Pt2 C101 C106 C105 177.6(11) . .
F105 C105 C106 F106 -4(2) . .
C104 C105 C106 F106 177.6(13) . .
F105 C105 C106 C101 179.8(13) . .
C104 C105 C106 C101 1(2) . .
C121 P4 C111 C112 126.0(13) . .
C18B P4 C111 C112 19.5(15) . .
Pt2 P4 C111 C112 -106.4(13) . .
C121 P4 C111 C116 -55.7(13) . .
C18B P4 C111 C116 -162.2(12) . .
Pt2 P4 C111 C116 71.9(13) . .
C116 C111 C112 C113 0(2) . .
P4 C111 C112 C113 178.8(14) . .
C111 C112 C113 C114 0(3) . .
C112 C113 C114 C115 0(3) . .
C113 C114 C115 C116 1(3) . .
C114 C115 C116 C111 -1(3) . .
C112 C111 C116 C115 0(2) . .
P4 C111 C116 C115 -178.3(13) . .
C111 P4 C121 C126 132.8(13) . .
C18B P4 C121 C126 -116.1(13) . .
Pt2 P4 C121 C126 4.0(14) . .
C111 P4 C121 C122 -46.9(13) . .
C18B P4 C121 C122 64.2(13) . .
Pt2 P4 C121 C122 -175.7(10) . .
C126 C121 C122 C123 4(2) . .
P4 C121 C122 C123 -176.1(13) . .
C121 C122 C123 C124 -1(3) . .
C122 C123 C124 C125 -4(3) . .
C123 C124 C125 C126 6(3) . .
C124 C125 C126 C121 -4(3) . .
C122 C121 C126 C125 -2(2) . .
P4 C121 C126 C125 178.5(14) . .
C171 P6 C161 C162 141.7(14) . .
C18C P6 C161 C162 -107.2(15) 2_166 .
Pt3 P6 C161 C162 14.4(16) . .
C171 P6 C161 C166 -39.4(14) . .
C18C P6 C161 C166 71.7(14) 2_166 .
Pt3 P6 C161 C166 -166.7(11) . .
C166 C161 C162 C163 0(2) . .
P6 C161 C162 C163 178.8(13) . .
C161 C162 C163 C164 -1(3) . .
C162 C163 C164 C165 2(3) . .
C163 C164 C165 C166 -3(3) . .
C164 C165 C166 C161 2(3) . .
C162 C161 C166 C165 0(2) . .
P6 C161 C166 C165 -179.4(13) . .
C161 P6 C171 C176 -60.0(13) . .
C18C P6 C171 C176 -169.7(12) 2_166 .
Pt3 P6 C171 C176 64.7(13) . .
C161 P6 C171 C172 122.1(13) . .
C18C P6 C171 C172 12.4(14) 2_166 .
Pt3 P6 C171 C172 -113.2(12) . .
C176 C171 C172 C173 -4(2) . .
P6 C171 C172 C173 174.1(13) . .
C171 C172 C173 C174 1(3) . .
C172 C173 C174 C175 1(3) . .
C173 C174 C175 C176 1(3) . .
C174 C175 C176 C171 -4(2) . .
C172 C171 C176 C175 6(2) . .
P6 C171 C176 C175 -172.2(12) . .
C1' Pt3 C181 C182 -6(8) . .
P5 Pt3 C181 C182 -114.5(11) . .
P6 Pt3 C181 C182 65.9(11) . .
Pt3 Pt3 C181 C182 3.5(17) 2_166 .
C1' Pt3 C181 C186 -180(100) . .
P5 Pt3 C181 C186 72.2(12) . .
P6 Pt3 C181 C186 -107.4(12) . .
Pt3 Pt3 C181 C186 -169.8(8) 2_166 .
C186 C181 C182 F182 -177.0(12) . .
Pt3 C181 C182 F182 8.8(18) . .
C186 C181 C182 C183 1.2(19) . .
Pt3 C181 C182 C183 -173.0(11) . .
F182 C182 C183 F183 -4.8(19) . .
C181 C182 C183 F183 176.9(13) . .
F182 C182 C183 C184 178.7(13) . .
C181 C182 C183 C184 0(2) . .
F183 C183 C184 F184 0(2) . .
C182 C183 C184 F184 176.7(13) . .
F183 C183 C184 C185 -178.6(14) . .
C182 C183 C184 C185 -2(2) . .
F184 C184 C185 C186 -176.7(15) . .
C183 C184 C185 C186 2(2) . .
F184 C184 C185 F185 4(2) . .
C183 C184 C185 F185 -177.6(14) . .
F185 C185 C186 F186 -2(2) . .
C184 C185 C186 F186 178.9(14) . .
F185 C185 C186 C181 179.3(14) . .
C184 C185 C186 C181 0(3) . .
C182 C181 C186 C185 -1(2) . .
Pt3 C181 C186 C185 172.7(13) . .
C182 C181 C186 F186 179.6(11) . .
Pt3 C181 C186 F186 -6.4(18) . .
C1C P5 C191 C192 7.8(17) . .
C201 P5 C191 C192 117.0(15) . .
Pt3 P5 C191 C192 -118.3(13) . .
C1C P5 C191 C196 -171.3(12) . .
C201 P5 C191 C196 -62.1(13) . .
Pt3 P5 C191 C196 62.6(13) . .
C196 C191 C192 C193 -2(3) . .
P5 C191 C192 C193 179.1(14) . .
C191 C192 C193 C194 4(3) . .
C192 C193 C194 C195 -6(3) . .
C193 C194 C195 C196 5(3) . .
C194 C195 C196 C191 -3(2) . .
C192 C191 C196 C195 1(2) . .
P5 C191 C196 C195 -179.7(12) . .
C191 P5 C201 C202 115.4(14) . .
C1C P5 C201 C202 -133.0(14) . .
Pt3 P5 C201 C202 -12.7(15) . .
C191 P5 C201 C206 -61.9(15) . .
C1C P5 C201 C206 49.7(15) . .
Pt3 P5 C201 C206 170.0(12) . .
C206 C201 C202 C203 0(3) . .
P5 C201 C202 C203 -177.2(14) . .
C201 C202 C203 C204 0(3) . .
C202 C203 C204 C205 1(3) . .
C203 C204 C205 C206 -1(4) . .
C204 C205 C206 C201 1(3) . .
C202 C201 C206 C205 0(3) . .
P5 C201 C206 C205 176.8(16) . .
